data_7013164
loop_
_publ_author_name
'Fleming, Sean'
'Gutsche, C. David'
'Harrowfield, Jack M.'
'Ogden, Mark I.'
'Skelton, Brian W.'
'Stewart, Donald F.'
'White, Allan H.'

_publ_section_title
;
 Calixarenes as aryloxides: oligonuclear europium(iii) derivatives
;
_journal_issue 17
_journal_name_full 'Dalton Transactions'
_journal_page_first 3319
_journal_paper_doi 10.1039/b305041f
_journal_year 2003
_chemical_formula_sum 'C74.666 H98 Eu2 O17.333 S9.333'
_chemical_formula_weight 1876.1
_space_group_IT_number 14
_symmetry_cell_setting monoclinic
_symmetry_space_group_name_Hall '-P 2ybc'
_symmetry_space_group_name_H-M 'P 1 21/c 1'
_audit_creation_date 99-11-10
_audit_creation_method Xtal3.6
_cell_angle_alpha 90.00000
_cell_angle_beta 101.227(2)
_cell_angle_gamma 90.00000
_cell_formula_units_Z 4
_cell_length_a 21.507(2)
_cell_length_b 18.007(2)
_cell_length_c 21.564(2)
_cell_measurement_reflns_used 8192
_cell_measurement_temperature 150
_cell_measurement_theta_max 26
_cell_measurement_theta_min 2
_cell_volume 8191.4(14)
_computing_cell_refinement 'Siemens SAINT (Siemens, 1995)'
_computing_data_collection 'Siemens SMART (Siemens, 1995)'
_computing_data_reduction 'xtal ADDREF SORTRF'
_computing_molecular_graphics xtal
_computing_publication_material 'xtal BONDLA CIFIO'
_computing_structure_refinement 'xtal CRYLSQ'
_computing_structure_solution xtal
_diffrn_ambient_temperature 150
_diffrn_measurement_device_type
;
Bruker SMART CCD diffractometer
;
_diffrn_measurement_method '\w scans'
_diffrn_radiation_detector 'CCD area detector'
_diffrn_radiation_monochromator graphite
_diffrn_radiation_source 'sealed tube'
_diffrn_radiation_type 'Mo K\a'
_diffrn_radiation_wavelength .71073
_diffrn_reflns_av_R_equivalents .028
_diffrn_reflns_av_sigmaI/netI .054
_diffrn_reflns_limit_h_max 27
_diffrn_reflns_limit_h_min -28
_diffrn_reflns_limit_k_max 24
_diffrn_reflns_limit_k_min 0
_diffrn_reflns_limit_l_max 29
_diffrn_reflns_limit_l_min 0
_diffrn_reflns_number 79697
_diffrn_reflns_theta_max 29.23
_diffrn_reflns_theta_min 1.49
_diffrn_standards_decay_% 0
_exptl_absorpt_coefficient_mu 1.819
_exptl_absorpt_correction_T_max .862
_exptl_absorpt_correction_T_min .717
_exptl_absorpt_correction_type multi-scan
_exptl_absorpt_process_details
;
SADABS; Sheldrick, 1996
;
_exptl_crystal_density_diffrn 1.521
_exptl_crystal_description block
_exptl_crystal_F_000 3839.88
_exptl_crystal_size_max .25
_exptl_crystal_size_mid .15
_exptl_crystal_size_min .15
_refine_diff_density_max 2.524
_refine_diff_density_min -1.676
_refine_ls_goodness_of_fit_all 1.453
_refine_ls_goodness_of_fit_ref 1.563
_refine_ls_hydrogen_treatment mixed
_refine_ls_matrix_type atomblock
_refine_ls_number_constraints 0
_refine_ls_number_parameters 1150
_refine_ls_number_reflns 15787
_refine_ls_number_restraints 12
_refine_ls_R_factor_all .067
_refine_ls_R_factor_gt .042
_refine_ls_shift/su_max .09
_refine_ls_shift/su_mean .005
_refine_ls_structure_factor_coef F
_refine_ls_weighting_scheme calc
_refine_ls_wR_factor_all .056
_refine_ls_wR_factor_ref .052
_reflns_d_resolution_high .728
_reflns_d_resolution_low 13.658
_reflns_Friedel_coverage 0
_reflns_limit_h_max 28
_reflns_limit_h_min 0
_reflns_limit_k_max 24
_reflns_limit_k_min 0
_reflns_limit_l_max 28
_reflns_limit_l_min -29
_reflns_number_gt 15787
_reflns_number_total 20612
_reflns_threshold_expression 'F    > 4.00 sig(F   )'
_cod_data_source_file b305041f.txt
_cod_data_source_block eu8
_cod_original_sg_symbol_Hall -p_2ybc
_cod_original_sg_symbol_H-M P_1_21/c_1
_cod_database_code 7013164

loop_
_symmetry_equiv_pos_as_xyz
+x,+y,+z
-x,1/2+y,1/2-z
-x,-y,-z
+x,1/2-y,1/2+z

loop_
_atom_site_label
_atom_site_fract_x
_atom_site_fract_y
_atom_site_fract_z
_atom_site_U_iso_or_equiv
_atom_site_adp_type
_atom_site_calc_flag
_atom_site_calc_attached_atom
_atom_site_occupancy
_atom_site_disorder_assembly
_atom_site_disorder_group
Eu1 .692776(9) .592931(10) .128152(9) .02538(9) Uani ? ? 1.00000 ? ?
Eu2 .754152(9) .414220(10) .080479(9) .02424(9) Uani ? ? 1.00000 ? ?
O11 .65884(15) .73742(18) .15142(15) .0432(17) Uani ? ? 1.00000 ? ?
C11 .6411(2) .7656(3) .2039(2) .044(2) Uani ? ? 1.00000 ? ?
C12 .6848(2) .8086(3) .2472(2) .045(2) Uani ? ? 1.00000 ? ?
C13 .6650(3) .8366(3) .3002(2) .052(3) Uani ? ? 1.00000 ? ?
C14 .6046(3) .8238(3) .3108(2) .057(3) Uani ? ? 1.00000 ? ?
C15 .5618(3) .7830(3) .2672(3) .052(3) Uani ? ? 1.00000 ? ?
C16 .5794(2) .7544(2) .2126(2) .041(2) Uani ? ? 1.00000 ? ?
C1 .7502(3) .8255(3) .2349(3) .053(3) Uani ? ? 1.00000 ? ?
O21 .58908(13) .58377(16) .12321(14) .0326(14) Uani ? ? 1.00000 ? ?
C21 .55009(19) .5739(2) .16275(19) .031(2) Uani ? ? 1.00000 ? ?
C22 .5176(2) .6351(3) .1833(2) .036(2) Uani ? ? 1.00000 ? ?
C23 .4747(2) .6230(3) .2229(2) .043(2) Uani ? ? 1.00000 ? ?
C24 .4632(2) .5529(3) .2436(2) .044(2) Uani ? ? 1.00000 ? ?
C25 .4953(2) .4932(3) .2245(2) .039(2) Uani ? ? 1.00000 ? ?
C26 .53907(19) .5021(2) .1853(2) .033(2) Uani ? ? 1.00000 ? ?
C2 .5308(2) .7131(3) .1636(2) .042(2) Uani ? ? 1.00000 ? ?
O31 .70576(13) .46627(15) .16005(12) .0279(13) Uani ? ? 1.00000 ? ?
C31 .69389(19) .4292(2) .21098(19) .0270(18) Uani ? ? 1.00000 ? ?
C32 .6319(2) .4130(2) .2181(2) .033(2) Uani ? ? 1.00000 ? ?
C33 .6217(2) .3761(3) .2716(2) .039(2) Uani ? ? 1.00000 ? ?
C34 .6717(2) .3549(3) .3191(2) .042(2) Uani ? ? 1.00000 ? ?
C35 .7333(2) .3699(2) .3120(2) .038(2) Uani ? ? 1.00000 ? ?
C36 .7454(2) .4055(2) .2585(2) .0302(19) Uani ? ? 1.00000 ? ?
C3 .57511(19) .4354(2) .1670(2) .032(2) Uani ? ? 1.00000 ? ?
O41 .78330(13) .31291(16) .15249(14) .0343(14) Uani ? ? 1.00000 ? ?
C41 .8338(2) .2989(2) .1976(2) .032(2) Uani ? ? 1.00000 ? ?
C42 .8512(2) .3483(2) .2485(2) .034(2) Uani ? ? 1.00000 ? ?
C43 .9049(2) .3344(3) .2952(2) .041(2) Uani ? ? 1.00000 ? ?
C44 .9421(2) .2721(3) .2922(2) .044(2) Uani ? ? 1.00000 ? ?
C45 .9247(2) .2229(3) .2429(2) .043(2) Uani ? ? 1.00000 ? ?
C46 .8711(2) .2340(2) .1956(2) .037(2) Uani ? ? 1.00000 ? ?
C4 .8131(2) .4180(2) .2511(2) .032(2) Uani ? ? 1.00000 ? ?
O51 .77479(14) .25992(18) .04368(16) .0424(17) Uani ? ? 1.00000 ? ?
C51 .8329(2) .2371(2) .0342(2) .036(2) Uani ? ? 1.00000 ? ?
C52 .8733(2) .1980(2) .0814(2) .038(2) Uani ? ? 1.00000 ? ?
C53 .9334(3) .1785(3) .0708(3) .053(3) Uani ? ? 1.00000 ? ?
C54 .9519(3) .1961(4) .0150(3) .064(4) Uani ? ? 1.00000 ? ?
C55 .9100(3) .2319(3) -.0329(3) .052(3) Uani ? ? 1.00000 ? ?
C56 .8500(2) .2530(2) -.0247(2) .040(2) Uani ? ? 1.00000 ? ?
C5 .8539(2) .1781(2) .1432(2) .042(2) Uani ? ? 1.00000 ? ?
O61 .76211(14) .41640(15) -.01942(14) .0325(14) Uani ? ? 1.00000 ? ?
C61 .7998(2) .4293(2) -.0596(2) .032(2) Uani ? ? 1.00000 ? ?
C62 .8233(2) .3697(2) -.0910(2) .039(2) Uani ? ? 1.00000 ? ?
C63 .8631(3) .3838(3) -.1333(3) .049(3) Uani ? ? 1.00000 ? ?
C64 .8801(3) .4558(3) -.1458(3) .052(3) Uani ? ? 1.00000 ? ?
C65 .8573(2) .5142(3) -.1155(2) .044(2) Uani ? ? 1.00000 ? ?
C66 .8170(2) .5032(2) -.0726(2) .035(2) Uani ? ? 1.00000 ? ?
C6 .8050(2) .2909(2) -.0780(2) .039(2) Uani ? ? 1.00000 ? ?
O71 .78000(12) .54217(14) .09100(13) .0283(13) Uani ? ? 1.00000 ? ?
C71 .83131(19) .5797(2) .0803(2) .0305(19) Uani ? ? 1.00000 ? ?
C72 .8394(2) .5947(2) .0189(2) .036(2) Uani ? ? 1.00000 ? ?
C73 .8935(2) .6347(3) .0101(3) .047(3) Uani ? ? 1.00000 ? ?
C74 .9395(2) .6569(3) .0615(3) .058(3) Uani ? ? 1.00000 ? ?
C75 .9307(2) .6415(3) .1217(3) .049(3) Uani ? ? 1.00000 ? ?
C76 .8769(2) .6049(2) .1329(2) .038(2) Uani ? ? 1.00000 ? ?
C7 .7934(2) .5681(2) -.0392(2) .033(2) Uani ? ? 1.00000 ? ?
O81 .76805(14) .69317(16) .16378(14) .0366(15) Uani ? ? 1.00000 ? ?
C81 .8094(2) .7063(2) .2184(2) .039(2) Uani ? ? 1.00000 ? ?
C82 .8607(2) .6582(3) .2384(2) .041(2) Uani ? ? 1.00000 ? ?
C83 .9025(2) .6717(3) .2952(3) .054(3) Uani ? ? 1.00000 ? ?
C84 .8941(3) .7306(3) .3337(3) .067(3) Uani ? ? 1.00000 ? ?
C85 .8441(3) .7779(3) .3134(3) .065(3) Uani ? ? 1.00000 ? ?
C86 .8019(3) .7685(3) .2557(3) .050(3) Uani ? ? 1.00000 ? ?
C8 .8685(2) .5903(2) .1991(2) .038(2) Uani ? ? 1.00000 ? ?
O1 .66201(12) .50465(15) .03506(13) .0278(13) Uani ? ? 1.00000 ? ?
S1 .60041(5) .48402(6) -.00936(5) .0333(5) Uani ? ? 1.00000 ? ?
C101 .6223(2) .4665(3) -.0830(2) .053(3) Uani ? ? 1.00000 ? ?
C102 .5595(2) .5694(3) -.0284(2) .040(2) Uani ? ? 1.00000 ? ?
O2 .68199(15) .67024(16) .03510(14) .0370(15) Uani ? ? 1.00000 ? ?
S2 .69322(6) .75311(6) .02776(6) .0432(6) Uani ? ? 1.00000 ? ?
C201 .7335(4) .7582(3) -.0366(4) .080(4) Uani ? ? 1.00000 ? ?
C202 .6196(3) .7885(3) -.0121(3) .064(3) Uani ? ? 1.00000 ? ?
O3 .69819(17) .59907(18) .23706(15) .0446(17) Uani ? ? 1.00000 ? ?
S3 .69838(8) .62613(9) .30393(7) .0381(8) Uani ? ? .720(3) ? ?
S3' .7013(3) .5683(3) .3031(2) .063(3) Uani ? ? .280(3) ? ?
C301 .6393(3) .5751(5) .3291(3) .079(4) Uani ? ? 1.00000 ? ?
C302 .7656(3) .5865(4) .3504(3) .066(4) Uani ? ? 1.00000 ? ?
O4 .65824(14) .34360(16) .05901(15) .0376(15) Uani ? ? 1.00000 ? ?
S4 .63848(6) .26304(7) .05032(7) .0480(6) Uani ? ? 1.00000 ? ?
C401 .5637(3) .2568(4) .0722(4) .088(5) Uani ? ? 1.00000 ? ?
C402 .6135(4) .2550(4) -.0332(4) .091(5) Uani ? ? 1.00000 ? ?
O5 .86517(14) .41417(17) .10014(16) .0399(16) Uani ? ? 1.00000 ? ?
S5 .92732(8) .38163(9) .09252(9) .0396(9) Uani ? ? .680(3) ? ?
S5' .93407(17) .4349(2) .1169(2) .045(2) Uani ? ? .320(3) ? ?
C501 .9576(2) .4468(4) .0428(3) .059(3) Uani ? ? 1.00000 ? ?
C502 .9789(3) .3912(7) .1590(5) .156(8) Uani ? ? 1.00000 ? ?
O6 .6389(2) .3951(3) -.3397(2) .084(3) Uani ? ? 1.00000 ? ?
S6 .70586(9) .38888(11) -.30176(10) .0839(12) Uani ? ? 1.00000 ? ?
C601 .7112(3) .3056(4) -.2578(3) .077(4) Uani ? ? 1.00000 ? ?
C602 .7102(4) .4513(4) -.2364(5) .108(6) Uani ? ? 1.00000 ? ?
O7 .4870(3) .8812(3) .0409(3) .106(4) Uani ? ? 1.00000 ? ?
S7 .50439(14) .92179(14) .10264(11) .0786(15) Uani ? ? .763(4) ? ?
S7' .5351(5) .9442(5) .0588(4) .098(6) Uani ? ? .237(4) ? ?
C701 .5862(5) .9294(5) .1156(5) .116(6) Uani ? ? 1.00000 ? ?
C702 .4838(5) 1.0154(6) .0892(4) .129(7) Uani ? ? 1.00000 ? ?
O8 .7072(3) .9394(3) -.0121(2) .097(3) Uani ? ? 1.00000 ? ?
S8 .7349(2) 1.00102(14) .02644(14) .152(2) Uani ? ? 1.00000 ? ?
C801 .6959(7) 1.0785(6) .0114(7) .181(11) Uani ? ? 1.00000 ? ?
C802 .8011(6) 1.0359(6) -.0164(6) .096(8) Uani ? ? .66700 ? ?
C802" .735(2) .994(3) .094(2) .22(2) Uiso ? ? .33300 ? ?
O9 .9553(12) .9780(14) -.1046(11) .16(2) Uani ? ? .33300 ? ?
S9 .9360(4) .9624(5) -.0506(4) .116(5) Uani ? ? .33300 ? ?
C901 .8840(11) 1.0377(13) -.0437(11) .087(6) Uiso ? ? .33300 ? ?
C902 .9975(12) .9897(14) .0175(10) .080(6) Uiso ? ? .33300 ? ?
O0 .9287(9) .9282(11) .1454(9) .243(10) Uiso ? ? .50000 ? ?
S0 .92166(17) .8689(2) .0982(2) .102(3) Uani ? ? .50000 ? ?
C001 .8540(7) .8239(8) .0982(6) .217(7) Uiso ? ? 1.00000 ? ?
C002 .9101(12) .9062(13) .0301(13) .228(16) Uiso ? ? .50000 ? ?
O0' .8904(8) .9735(10) .1120(7) .193(7) Uiso ? ? .50000 ? ?
S0' .8613(5) .9114(6) .1482(6) .347(18) Uani ? ? .50000 ? ?
C002' .9112(11) .8919(10) .2082(12) .181(11) Uiso ? ? .50000 ? ?
H11 .719(4) .721(4) .162(4) .12(3) Uiso ? ? 1.00000 ? ?
H13 .695(3) .869(3) .328(3) .066(17) Uiso ? ? 1.00000 ? ?
H14 .593(2) .839(2) .348(2) .036(12) Uiso ? ? 1.00000 ? ?
H15 .518(2) .773(2) .277(2) .037(12) Uiso ? ? 1.00000 ? ?
H1a .764(2) .871(3) .257(2) .039(13) Uiso ? ? 1.00000 ? ?
H1b .751(2) .835(2) .195(2) .032(12) Uiso ? ? 1.00000 ? ?
H23 .453(2) .666(2) .235(2) .039(13) Uiso ? ? 1.00000 ? ?
H24 .436(2) .547(3) .270(2) .037(12) Uiso ? ? 1.00000 ? ?
H25 .490(2) .450(3) .239(2) .042(13) Uiso ? ? 1.00000 ? ?
H2a .545(2) .715(3) .118(2) .057(15) Uiso ? ? 1.00000 ? ?
H2b .492(2) .748(2) .155(2) .035(12) Uiso ? ? 1.00000 ? ?
H33 .581(2) .367(3) .276(2) .048(14) Uiso ? ? 1.00000 ? ?
H34 .665(2) .331(3) .355(2) .045(13) Uiso ? ? 1.00000 ? ?
H35 .767(2) .354(2) .341(2) .030(11) Uiso ? ? 1.00000 ? ?
H3a .5870(17) .450(2) .1297(18) .019(10) Uiso ? ? 1.00000 ? ?
H3b .548(2) .392(2) .159(2) .029(11) Uiso ? ? 1.00000 ? ?
H43 .914(2) .371(3) .325(2) .052(15) Uiso ? ? 1.00000 ? ?
H44 .974(2) .261(2) .326(2) .036(12) Uiso ? ? 1.00000 ? ?
H45 .947(2) .177(3) .238(2) .050(14) Uiso ? ? 1.00000 ? ?
H4a .837(2) .446(2) .285(2) .034(12) Uiso ? ? 1.00000 ? ?
H4b .816(2) .445(3) .216(2) .037(12) Uiso ? ? 1.00000 ? ?
H51 .777(4) .281(4) .095(4) .12(3) Uiso ? ? 1.00000 ? ?
H53 .952(2) .143(3) .099(2) .045(13) Uiso ? ? 1.00000 ? ?
H54 .996(3) .175(4) .008(3) .09(2) Uiso ? ? 1.00000 ? ?
H55 .923(2) .242(3) -.077(2) .046(14) Uiso ? ? 1.00000 ? ?
H5a .811(2) .177(2) .1327(19) .029(11) Uiso ? ? 1.00000 ? ?
H5b .871(2) .127(3) .159(2) .047(14) Uiso ? ? 1.00000 ? ?
H63 .875(2) .340(3) -.151(2) .053(15) Uiso ? ? 1.00000 ? ?
H64 .909(2) .462(3) -.176(2) .040(13) Uiso ? ? 1.00000 ? ?
H65 .874(2) .567(3) -.120(2) .042(13) Uiso ? ? 1.00000 ? ?
H6a .764(3) .287(3) -.069(3) .074(18) Uiso ? ? 1.00000 ? ?
H6b .804(2) .261(3) -.116(2) .050(14) Uiso ? ? 1.00000 ? ?
H73 .897(2) .646(3) -.034(2) .050(14) Uiso ? ? 1.00000 ? ?
H74 .975(3) .681(3) .052(3) .073(18) Uiso ? ? 1.00000 ? ?
H75 .962(2) .656(3) .158(2) .045(14) Uiso ? ? 1.00000 ? ?
H7a .7555(17) .561(2) -.0275(17) .018(9) Uiso ? ? 1.00000 ? ?
H7b .782(2) .607(3) -.068(2) .044(13) Uiso ? ? 1.00000 ? ?
H83 .931(2) .643(3) .306(2) .048(14) Uiso ? ? 1.00000 ? ?
H84 .920(2) .739(3) .374(3) .062(16) Uiso ? ? 1.00000 ? ?
H85 .839(3) .816(3) .333(3) .08(2) Uiso ? ? 1.00000 ? ?
H8a .904(2) .563(3) .219(2) .055(15) Uiso ? ? 1.00000 ? ?
H8b .835(2) .555(2) .204(2) .036(12) Uiso ? ? 1.00000 ? ?
H101a .64598 .42167 -.08139 .08200 Uiso ? ? 1.00000 ? ?
H101b .64878 .50653 -.09297 .08200 Uiso ? ? 1.00000 ? ?
H101c .58603 .46345 -.11583 .08200 Uiso ? ? 1.00000 ? ?
H102a .54387 .58719 .00711 .06100 Uiso ? ? 1.00000 ? ?
H102b .52501 .56238 -.06292 .06100 Uiso ? ? 1.00000 ? ?
H102c .58776 .60547 -.04004 .06100 Uiso ? ? 1.00000 ? ?
H201a .70495 .75022 -.07575 .08700 Uiso ? ? 1.00000 ? ?
H201b .76658 .72220 -.03227 .08700 Uiso ? ? 1.00000 ? ?
H201c .75235 .80664 -.03817 .08700 Uiso ? ? 1.00000 ? ?
H202a .58970 .78964 .01619 .09500 Uiso ? ? 1.00000 ? ?
H202b .60196 .75743 -.04707 .09500 Uiso ? ? 1.00000 ? ?
H202c .62385 .83742 -.02686 .09500 Uiso ? ? 1.00000 ? ?
H301a .64933 .52249 .33062 .09500 Uiso ? ? .720(3) ? ?
H301b .59938 .58074 .30033 .09500 Uiso ? ? .720(3) ? ?
H301c .63405 .58975 .37007 .09500 Uiso ? ? .720(3) ? ?
H302a .76078 .53385 .35241 .08100 Uiso ? ? .720(3) ? ?
H302b .77227 .60617 .39212 .08100 Uiso ? ? .720(3) ? ?
H302c .80210 .59683 .33261 .08100 Uiso ? ? .720(3) ? ?
H301'a .63144 .62410 .33879 .09500 Uiso ? ? .280(3) ? ?
H301'b .64171 .54448 .36637 .09500 Uiso ? ? .280(3) ? ?
H301'c .60385 .55635 .29815 .09500 Uiso ? ? .280(3) ? ?
H302'a .76738 .63758 .36045 .08100 Uiso ? ? .280(3) ? ?
H302'b .80086 .57395 .33118 .08100 Uiso ? ? .280(3) ? ?
H302'c .76883 .55805 .38834 .08100 Uiso ? ? .280(3) ? ?
H401a .53067 .27044 .03862 .09900 Uiso ? ? 1.00000 ? ?
H401b .56244 .28993 .10760 .09900 Uiso ? ? 1.00000 ? ?
H401c .55648 .20765 .08593 .09900 Uiso ? ? 1.00000 ? ?
H402a .64824 .25482 -.05552 .13100 Uiso ? ? 1.00000 ? ?
H402b .58512 .29444 -.05133 .13100 Uiso ? ? 1.00000 ? ?
H402c .58979 .21080 -.04409 .13100 Uiso ? ? 1.00000 ? ?
H501a .95670 .49607 .05963 .07400 Uiso ? ? .680(3) ? ?
H501b .93236 .44616 .00132 .07400 Uiso ? ? .680(3) ? ?
H501c 1.00021 .43492 .04060 .07400 Uiso ? ? .680(3) ? ?
H502a .98623 .44622 .16802 .04900 Uiso ? ? .680(3) ? ?
H502b 1.01875 .37158 .15763 .17600 Uiso ? ? .680(3) ? ?
H502c .96357 .37305 .19447 .17600 Uiso ? ? .680(3) ? ?
H501'a .96314 .40034 .02468 .07400 Uiso ? ? .320(3) ? ?
H501'b .99665 .47409 .04876 .07400 Uiso ? ? .320(3) ? ?
H501'c .92606 .47467 .01489 .07400 Uiso ? ? .320(3) ? ?
H502'a .98491 .34672 .14372 .17600 Uiso ? ? .320(3) ? ?
H502'b .96552 .38954 .19944 .17600 Uiso ? ? .320(3) ? ?
H502'c 1.01902 .42018 .16761 .17600 Uiso ? ? .320(3) ? ?
H601a .70971 .26375 -.28511 .10600 Uiso ? ? 1.00000 ? ?
H601b .74964 .30429 -.22732 .10600 Uiso ? ? 1.00000 ? ?
H601c .67633 .30214 -.23607 .10600 Uiso ? ? 1.00000 ? ?
H602a .70739 .50189 -.25007 .14100 Uiso ? ? 1.00000 ? ?
H602b .67501 .44265 -.21484 .14100 Uiso ? ? 1.00000 ? ?
H602c .74830 .44480 -.20607 .14100 Uiso ? ? 1.00000 ? ?
H701a .59990 .95391 .08108 .13900 Uiso ? ? .763(4) ? ?
H701b .60593 .88060 .11959 .13900 Uiso ? ? .763(4) ? ?
H701c .60259 .95609 .15348 .13900 Uiso ? ? .763(4) ? ?
H702a .49684 1.03463 .05234 .15300 Uiso ? ? .763(4) ? ?
H702b .50402 1.04641 .12465 .15300 Uiso ? ? .763(4) ? ?
H702c .43906 1.02298 .08456 .15300 Uiso ? ? .763(4) ? ?
H701'a .56993 .92521 .15252 .13900 Uiso ? ? .237(4) ? ?
H701'b .61772 .96839 .12070 .13900 Uiso ? ? .237(4) ? ?
H701'c .60851 .88366 .10953 .13900 Uiso ? ? .237(4) ? ?
H702'a .47102 .99970 .12655 .15300 Uiso ? ? .237(4) ? ?
H702'b .44722 1.02742 .05790 .15300 Uiso ? ? .237(4) ? ?
H702'c .50728 1.06228 .09916 .15300 Uiso ? ? .237(4) ? ?
H801a .68481 1.08979 -.03208 .23000 Uiso ? ? 1.00000 ? ?
H801b .71760 1.12012 .03349 .23000 Uiso ? ? 1.00000 ? ?
H801c .65474 1.07590 .02670 .23000 Uiso ? ? 1.00000 ? ?
H802a .78368 1.04709 -.05969 .14000 Uiso ? ? .66700 ? ?
H802b .83289 .99860 -.01522 .14000 Uiso ? ? .66700 ? ?
H802c .82054 1.07969 .00345 .14000 Uiso ? ? .66700 ? ?
H802"a .77249 .96310 .11310 .26700 Uiso ? ? .33300 ? ?
H802"b .70062 .97994 .10498 .26700 Uiso ? ? .33300 ? ?
H802"c .74922 1.04458 .11385 .26700 Uiso ? ? .33300 ? ?
H901a .84808 1.03195 -.07647 .18100 Uiso ? ? .33300 ? ?
H901b .90581 1.08225 -.05037 .18100 Uiso ? ? .33300 ? ?
H901c .87350 1.03708 -.00417 .18100 Uiso ? ? .33300 ? ?
H902a 1.00900 1.04525 .00576 .11300 Uiso ? ? .33300 ? ?
H902b 1.03230 .96386 .02271 .11300 Uiso ? ? .33300 ? ?
H902c .97774 .99929 .05262 .11300 Uiso ? ? .33300 ? ?
H001a .82271 .85389 .10344 .28200 Uiso ? ? .50000 ? ?
H001b .86213 .78446 .12918 .28200 Uiso ? ? .50000 ? ?
H001c .84295 .79734 .05684 .28200 Uiso ? ? .50000 ? ?
H002a .87135 .93802 .03720 .55200 Uiso ? ? .50000 ? ?
H002b .91017 .88198 .00545 .55200 Uiso ? ? .50000 ? ?
H002c .94388 .94869 .04338 .55200 Uiso ? ? .50000 ? ?
H001'a .89457 .81170 .08429 .28200 Uiso ? ? .50000 ? ?
H001'b .82268 .82515 .06021 .28200 Uiso ? ? .50000 ? ?
H001'c .84581 .78106 .12221 .28200 Uiso ? ? .50000 ? ?
H002'a .94280 .87618 .19867 .24400 Uiso ? ? .50000 ? ?
H002'b .88415 .85814 .22800 .24400 Uiso ? ? .50000 ? ?
H002'c .91087 .93837 .23124 .24400 Uiso ? ? .50000 ? ?

loop_
_atom_site_aniso_label
_atom_site_aniso_U_11
_atom_site_aniso_U_22
_atom_site_aniso_U_33
_atom_site_aniso_U_12
_atom_site_aniso_U_13
_atom_site_aniso_U_23
Eu1 .02517(10) .02452(10) .02608(10) .00060(7) .00409(7) -.00063(7)
Eu2 .02136(10) .02374(10) .02836(11) -.00192(7) .00670(7) -.00097(7)
O11 .0444(18) .0436(18) .0400(18) .0021(15) .0045(14) -.0102(14)
C11 .051(3) .034(2) .044(3) .008(2) .002(2) -.005(2)
C12 .056(3) .031(2) .044(3) .008(2) .000(2) -.007(2)
C13 .075(4) .032(2) .044(3) .008(2) -.001(3) -.011(2)
C14 .076(4) .051(3) .041(3) .019(3) .005(3) -.015(2)
C15 .063(3) .043(3) .050(3) .016(2) .013(3) -.008(2)
C16 .052(3) .032(2) .038(2) .011(2) .004(2) -.0026(18)
C1 .066(4) .030(2) .058(3) -.007(2) .004(3) -.012(2)
O21 .0294(15) .0370(16) .0325(15) .0045(12) .0085(12) -.0008(12)
C21 .024(2) .043(2) .026(2) .0037(17) .0019(15) -.0021(17)
C22 .031(2) .045(2) .030(2) .0076(18) .0017(17) -.0042(18)
C23 .037(2) .057(3) .036(2) .011(2) .007(2) -.009(2)
C24 .033(2) .067(3) .033(2) .006(2) .011(2) -.003(2)
C25 .031(2) .052(3) .033(2) -.003(2) .0077(18) -.001(2)
C26 .023(2) .046(2) .029(2) .0029(17) .0036(16) -.0028(18)
C2 .043(3) .043(3) .039(3) .015(2) .004(2) -.001(2)
O31 .0299(14) .0276(14) .0268(14) .0016(11) .0068(11) .0027(11)
C31 .029(2) .0234(18) .030(2) .0024(15) .0094(16) .0028(15)
C32 .034(2) .029(2) .037(2) .0032(17) .0102(18) .0012(17)
C33 .036(2) .042(2) .044(3) .0027(19) .019(2) .006(2)
C34 .053(3) .040(2) .036(2) .008(2) .018(2) .010(2)
C35 .045(3) .035(2) .034(2) .010(2) .008(2) .0076(18)
C36 .031(2) .026(2) .032(2) .0031(16) .0048(16) .0020(16)
C3 .026(2) .037(2) .035(2) -.0026(16) .0101(17) -.0002(17)
O41 .0302(15) .0294(15) .0434(17) .0010(12) .0077(13) .0036(12)
C41 .028(2) .030(2) .041(2) .0021(16) .0131(18) .0104(17)
C42 .029(2) .035(2) .041(2) .0065(17) .0116(18) .0110(18)
C43 .036(2) .045(3) .041(3) .006(2) .010(2) .008(2)
C44 .038(2) .055(3) .039(3) .015(2) .007(2) .016(2)
C45 .043(3) .041(3) .050(3) .017(2) .019(2) .019(2)
C46 .037(2) .035(2) .043(3) .0070(18) .018(2) .0102(19)
C4 .031(2) .028(2) .036(2) .0020(16) .0009(17) .0055(16)
O51 .0317(16) .0468(19) .053(2) .0056(14) .0186(14) .0099(15)
C51 .040(2) .022(2) .047(3) -.0040(17) .013(2) -.0048(18)
C52 .038(2) .028(2) .051(3) .0012(18) .014(2) -.0024(19)
C53 .049(3) .060(3) .052(3) .021(3) .013(2) -.001(3)
C54 .054(3) .088(5) .056(4) .025(3) .025(3) .000(3)
C55 .049(3) .064(3) .048(3) .010(3) .021(2) -.003(3)
C56 .043(3) .032(2) .046(3) -.0021(19) .014(2) -.0080(19)
C5 .040(3) .030(2) .059(3) .0070(18) .015(2) .008(2)
O61 .0343(15) .0328(15) .0325(15) -.0014(12) .0116(12) -.0017(12)
C61 .030(2) .035(2) .031(2) .0005(17) .0097(17) .0001(17)
C62 .042(3) .036(2) .042(3) -.0006(19) .015(2) -.0039(19)
C63 .057(3) .045(3) .052(3) .001(2) .030(3) -.008(2)
C64 .058(3) .051(3) .057(3) -.001(2) .036(3) -.002(2)
C65 .049(3) .034(2) .056(3) .000(2) .027(2) .006(2)
C66 .031(2) .036(2) .039(2) .0012(17) .0121(18) .0013(18)
C6 .044(3) .036(2) .040(3) -.001(2) .012(2) -.0072(19)
O71 .0252(14) .0246(13) .0358(15) -.0059(11) .0077(12) -.0039(11)
C71 .0244(19) .026(2) .041(2) -.0037(15) .0078(17) -.0026(16)
C72 .039(2) .026(2) .043(2) .0002(17) .006(2) -.0055(18)
C73 .049(3) .043(3) .055(3) -.012(2) .025(2) -.000(2)
C74 .040(3) .059(3) .079(4) -.027(2) .023(3) -.011(3)
C75 .035(2) .046(3) .065(3) -.016(2) .005(2) -.013(2)
C76 .029(2) .032(2) .050(3) -.0073(17) .003(2) -.003(2)
C7 .033(2) .031(2) .037(2) .0018(17) .0123(18) .0026(17)
O81 .0391(17) .0292(15) .0384(17) -.0022(13) -.0002(13) -.0040(12)
C81 .041(2) .031(2) .042(3) -.0086(18) .002(2) -.0063(18)
C82 .037(2) .036(2) .046(3) -.0101(19) .003(2) -.007(2)
C83 .044(3) .050(3) .059(3) -.000(2) -.010(2) -.011(2)
C84 .064(4) .063(4) .061(4) -.001(3) -.020(3) -.027(3)
C85 .069(4) .052(3) .068(4) -.004(3) -.004(3) -.027(3)
C86 .052(3) .037(3) .057(3) -.006(2) -.003(2) -.012(2)
C8 .031(2) .034(2) .044(3) -.0036(18) -.0019(18) -.0045(19)
O1 .0240(13) .0286(14) .0293(14) -.0014(11) .0015(11) -.0024(11)
S1 .0267(5) .0353(5) .0362(6) -.0029(4) .0021(4) .0013(4)
C101 .043(3) .077(4) .033(3) .014(3) -.002(2) -.017(2)
C102 .034(2) .045(3) .040(3) .008(2) .002(2) .001(2)
O2 .0478(18) .0273(15) .0351(16) -.0041(13) .0060(14) .0030(12)
S2 .0540(7) .0294(5) .0470(7) -.0031(5) .0120(6) .0037(5)
C201 .123(6) .039(3) .095(5) .009(3) .062(5) .012(3)
C202 .077(4) .038(3) .071(4) .010(3) -.001(3) .005(3)
O3 .062(2) .0430(18) .0281(16) -.0017(16) .0073(15) -.0037(13)
S3 .0521(10) .0329(8) .0279(8) .0046(7) .0047(7) -.0039(6)
S3' .108(5) .047(3) .034(2) .026(3) .016(3) .001(2)
C301 .066(4) .134(7) .039(3) -.012(4) .014(3) -.007(4)
C302 .063(4) .090(5) .042(3) .012(3) .004(3) -.003(3)
O4 .0289(15) .0294(15) .054(2) -.0062(12) .0077(14) -.0049(13)
S4 .0367(6) .0313(6) .0799(9) -.0066(5) .0206(6) -.0065(6)
C401 .056(4) .051(4) .169(8) -.022(3) .055(5) -.025(4)
C402 .098(6) .083(5) .085(5) -.027(4) .004(4) -.036(4)
O5 .0237(14) .0428(18) .055(2) .0004(13) .0112(14) .0078(15)
S5 .0291(8) .0316(8) .0599(12) -.0009(6) .0133(7) .0011(7)
S5' .0292(17) .043(2) .067(3) -.0026(15) .0158(17) -.0010(18)
C501 .035(3) .086(4) .059(3) .003(3) .021(2) .025(3)
C502 .028(3) .289(14) .146(8) -.014(5) .000(4) .145(9)
O6 .091(3) .092(3) .069(3) .047(3) .016(3) .001(3)
S6 .0729(11) .0810(12) .1121(15) .0364(9) .0531(11) .0364(11)
C601 .087(5) .069(4) .076(5) .025(4) .021(4) .014(3)
C602 .076(5) .060(4) .170(9) .014(4) -.023(5) -.011(5)
O7 .132(5) .080(4) .096(4) -.030(3) -.001(4) -.027(3)
S7 .102(2) .0863(17) .0503(12) -.0110(14) .0209(12) -.0000(11)
S7' .151(9) .084(6) .050(4) .030(6) -.005(5) -.006(4)
C701 .113(7) .076(5) .138(8) -.008(5) -.028(6) -.028(5)
C702 .167(9) .144(8) .065(5) .073(7) -.007(5) -.046(5)
O8 .163(5) .053(3) .077(3) -.025(3) .028(3) -.021(2)
S8 .257(4) .0680(14) .114(2) .034(2) -.008(2) -.0079(13)
C801 .233(15) .072(6) .210(14) -.015(8) -.022(12) .022(7)
C802 .111(9) .070(7) .116(10) -.038(7) .045(8) -.032(7)
O9 .17(2) .18(2) .134(19) .017(18) .031(16) -.018(17)
S9 .103(5) .120(6) .124(6) -.011(5) .017(5) -.042(5)
S0 .050(2) .090(3) .165(5) -.0053(19) .018(2) .046(3)
S0' .302(16) .337(19) .45(2) -.053(13) .191(16) .123(16)

loop_
_atom_type_symbol
_atom_type_description
_atom_type_oxidation_number
_atom_type_number_in_cell
_atom_type_scat_dispersion_real
_atom_type_scat_dispersion_imag
_atom_type_scat_source
C ? 0 298.66 .002 .002 'Int Tables Vol IV Tables 2.2B and 2.3.1'
H ? 0 392 0 0 'Int Tables Vol IV Tables 2.2B and 2.3.1'
Eu ? 0 8 -.542 3.669 'Int Tables Vol IV Tables 2.2B and 2.3.1'
O ? 0 69.33 .008 .006 'Int Tables Vol IV Tables 2.2B and 2.3.1'
S ? 0 37.33 .11 .124 'Int Tables Vol IV Tables 2.2B and 2.3.1'

loop_
_diffrn_attenuator_code
_diffrn_attenuator_scale
? ?

loop_
_geom_angle_atom_site_label_1
_geom_angle_atom_site_label_2
_geom_angle_atom_site_label_3
_geom_angle_site_symmetry_1
_geom_angle_site_symmetry_2
_geom_angle_site_symmetry_3
_geom_angle
_geom_angle_publ_flag
O21 Eu1 O31 . . . 90.17(10) ?
O21 Eu1 O71 . . . 144.32(10) ?
O21 Eu1 O81 . . . 131.89(10) ?
O21 Eu1 O1 . . . 79.11(10) ?
O21 Eu1 O2 . . . 94.01(11) ?
O21 Eu1 O3 . . . 84.52(12) ?
O31 Eu1 O71 . . . 70.82(10) ?
O31 Eu1 O81 . . . 125.62(9) ?
O31 Eu1 O1 . . . 68.14(9) ?
O31 Eu1 O2 . . . 141.10(10) ?
O31 Eu1 O3 . . . 76.97(10) ?
O71 Eu1 O81 . . . 82.61(10) ?
O71 Eu1 O1 . . . 65.95(9) ?
O71 Eu1 O2 . . . 84.00(10) ?
O71 Eu1 O3 . . . 118.21(11) ?
O81 Eu1 O1 . . . 139.74(10) ?
O81 Eu1 O2 . . . 77.66(10) ?
O81 Eu1 O3 . . . 75.43(11) ?
O1 Eu1 O2 . . . 74.73(9) ?
O1 Eu1 O3 . . . 141.12(10) ?
O2 Eu1 O3 . . . 141.93(11) ?
O31 Eu2 O41 . . . 85.89(10) ?
O31 Eu2 O61 . . . 146.52(10) ?
O31 Eu2 O71 . . . 70.96(10) ?
O31 Eu2 O1 . . . 67.37(9) ?
O31 Eu2 O4 . . . 82.33(10) ?
O31 Eu2 O5 . . . 116.46(10) ?
O41 Eu2 O61 . . . 126.06(11) ?
O41 Eu2 O71 . . . 130.57(9) ?
O41 Eu2 O1 . . . 143.41(10) ?
O41 Eu2 O4 . . . 80.08(10) ?
O41 Eu2 O5 . . . 75.74(10) ?
O61 Eu2 O71 . . . 90.85(10) ?
O61 Eu2 O1 . . . 79.55(10) ?
O61 Eu2 O4 . . . 92.79(11) ?
O61 Eu2 O5 . . . 84.61(11) ?
O71 Eu2 O1 . . . 64.87(8) ?
O71 Eu2 O4 . . . 135.48(9) ?
O71 Eu2 O5 . . . 76.78(10) ?
O1 Eu2 O4 . . . 72.25(9) ?
O1 Eu2 O5 . . . 137.95(10) ?
O4 Eu2 O5 . . . 147.73(10) ?
C11 O11 H11 . . . 112(3) ?
O11 C11 C12 . . . 119.6(5) ?
O11 C11 C16 . . . 119.1(4) ?
C12 C11 C16 . . . 121.2(5) ?
C11 C12 C13 . . . 118.0(5) ?
C11 C12 C1 . . . 120.9(5) ?
C13 C12 C1 . . . 121.0(4) ?
C12 C13 C14 . . . 121.6(5) ?
C12 C13 H13 . . . 116(4) ?
C14 C13 H13 . . . 122(4) ?
C13 C14 C15 . . . 119.8(5) ?
C13 C14 H14 . . . 121(3) ?
C15 C14 H14 . . . 119(3) ?
C14 C15 C16 . . . 120.6(5) ?
C14 C15 H15 . . . 118(2) ?
C16 C15 H15 . . . 122(2) ?
C11 C16 C15 . . . 118.7(4) ?
C11 C16 C2 . . . 121.4(4) ?
C15 C16 C2 . . . 119.9(5) ?
C12 C1 C86 . . . 117.7(4) ?
C12 C1 H1a . . . 107(3) ?
C12 C1 H1b . . . 114(3) ?
C86 C1 H1a . . . 107(3) ?
C86 C1 H1b . . . 106(3) ?
H1a C1 H1b . . . 105(4) ?
Eu1 O21 C21 . . . 137.6(2) ?
O21 C21 C22 . . . 120.7(4) ?
O21 C21 C26 . . . 121.0(4) ?
C22 C21 C26 . . . 118.4(4) ?
C21 C22 C23 . . . 119.7(4) ?
C21 C22 C2 . . . 120.2(4) ?
C23 C22 C2 . . . 120.1(4) ?
C22 C23 C24 . . . 121.7(5) ?
C22 C23 H23 . . . 117(3) ?
C24 C23 H23 . . . 121(3) ?
C23 C24 C25 . . . 119.0(5) ?
C23 C24 H24 . . . 120(3) ?
C25 C24 H24 . . . 121(3) ?
C24 C25 C26 . . . 121.8(5) ?
C24 C25 H25 . . . 119(3) ?
C26 C25 H25 . . . 119(3) ?
C21 C26 C25 . . . 119.5(4) ?
C21 C26 C3 . . . 120.2(4) ?
C25 C26 C3 . . . 120.3(4) ?
C16 C2 C22 . . . 113.5(4) ?
C16 C2 H2a . . . 109(3) ?
C16 C2 H2b . . . 104(2) ?
C22 C2 H2a . . . 113(3) ?
C22 C2 H2b . . . 115(3) ?
H2a C2 H2b . . . 101(4) ?
Eu1 O31 Eu2 . . . 102.30(11) ?
Eu1 O31 C31 . . . 132.6(2) ?
Eu2 O31 C31 . . . 125.0(2) ?
O31 C31 C32 . . . 121.7(3) ?
O31 C31 C36 . . . 119.4(4) ?
C32 C31 C36 . . . 118.9(4) ?
C31 C32 C33 . . . 119.9(4) ?
C31 C32 C3 . . . 120.5(4) ?
C33 C32 C3 . . . 119.6(4) ?
C32 C33 C34 . . . 121.5(4) ?
C32 C33 H33 . . . 119(3) ?
C34 C33 H33 . . . 120(3) ?
C33 C34 C35 . . . 118.9(4) ?
C33 C34 H34 . . . 121(3) ?
C35 C34 H34 . . . 120(3) ?
C34 C35 C36 . . . 121.3(4) ?
C34 C35 H35 . . . 121(3) ?
C36 C35 H35 . . . 118(3) ?
C31 C36 C35 . . . 119.5(4) ?
C31 C36 C4 . . . 120.7(4) ?
C35 C36 C4 . . . 119.8(4) ?
C26 C3 C32 . . . 113.3(3) ?
C26 C3 H3a . . . 104(2) ?
C26 C3 H3b . . . 111(3) ?
C32 C3 H3a . . . 113(2) ?
C32 C3 H3b . . . 107(2) ?
H3a C3 H3b . . . 109(3) ?
Eu2 O41 C41 . . . 133.6(3) ?
Eu2 O41 H51 . . . 76(3) ?
C41 O41 H51 . . . 121(3) ?
O41 C41 C42 . . . 120.4(4) ?
O41 C41 C46 . . . 121.1(4) ?
C42 C41 C46 . . . 118.5(4) ?
C41 C42 C43 . . . 120.4(4) ?
C41 C42 C4 . . . 119.5(3) ?
C43 C42 C4 . . . 120.1(4) ?
C42 C43 C44 . . . 121.0(4) ?
C42 C43 H43 . . . 114(3) ?
C44 C43 H43 . . . 125(3) ?
C43 C44 C45 . . . 118.8(4) ?
C43 C44 H44 . . . 120(3) ?
C45 C44 H44 . . . 121(3) ?
C44 C45 C46 . . . 122.2(4) ?
C44 C45 H45 . . . 125(3) ?
C46 C45 H45 . . . 113(3) ?
C41 C46 C45 . . . 119.0(4) ?
C41 C46 C5 . . . 121.0(4) ?
C45 C46 C5 . . . 120.0(4) ?
C36 C4 C42 . . . 115.0(3) ?
C36 C4 H4a . . . 113(3) ?
C36 C4 H4b . . . 112(3) ?
C42 C4 H4a . . . 105(3) ?
C42 C4 H4b . . . 107(3) ?
H4a C4 H4b . . . 104(4) ?
C51 O51 H51 . . . 112(4) ?
O51 C51 C52 . . . 120.0(4) ?
O51 C51 C56 . . . 118.5(4) ?
C52 C51 C56 . . . 121.5(4) ?
C51 C52 C53 . . . 118.1(5) ?
C51 C52 C5 . . . 121.4(4) ?
C53 C52 C5 . . . 120.4(4) ?
C52 C53 C54 . . . 121.2(5) ?
C52 C53 H53 . . . 111(3) ?
C54 C53 H53 . . . 125(3) ?
C53 C54 C55 . . . 120.0(6) ?
C53 C54 H54 . . . 118(4) ?
C55 C54 H54 . . . 122(4) ?
C54 C55 C56 . . . 121.2(5) ?
C54 C55 H55 . . . 120(3) ?
C56 C55 H55 . . . 118(3) ?
C51 C56 C55 . . . 117.8(4) ?
C51 C56 C6 . . . 122.1(4) ?
C55 C56 C6 . . . 120.0(5) ?
C46 C5 C52 . . . 115.6(4) ?
C46 C5 H5a . . . 107(3) ?
C46 C5 H5b . . . 109(3) ?
C52 C5 H5a . . . 103(3) ?
C52 C5 H5b . . . 111(3) ?
H5a C5 H5b . . . 111(4) ?
Eu2 O61 C61 . . . 145.6(2) ?
O61 C61 C62 . . . 120.3(4) ?
O61 C61 C66 . . . 120.7(4) ?
C62 C61 C66 . . . 119.0(4) ?
C61 C62 C63 . . . 119.9(4) ?
C61 C62 C6 . . . 119.5(4) ?
C63 C62 C6 . . . 120.6(4) ?
C62 C63 C64 . . . 121.2(5) ?
C62 C63 H63 . . . 112(3) ?
C64 C63 H63 . . . 127(3) ?
C63 C64 C65 . . . 119.1(5) ?
C63 C64 H64 . . . 117(3) ?
C65 C64 H64 . . . 123(3) ?
C64 C65 C66 . . . 122.0(5) ?
C64 C65 H65 . . . 119(3) ?
C66 C65 H65 . . . 118(3) ?
C61 C66 C65 . . . 118.7(4) ?
C61 C66 C7 . . . 120.4(4) ?
C65 C66 C7 . . . 120.9(4) ?
C56 C6 C62 . . . 114.4(4) ?
C56 C6 H6a . . . 107(3) ?
C56 C6 H6b . . . 107(3) ?
C62 C6 H6a . . . 113(4) ?
C62 C6 H6b . . . 109(3) ?
H6a C6 H6b . . . 105(4) ?
Eu1 O71 Eu2 . . . 102.80(11) ?
Eu1 O71 C71 . . . 126.4(2) ?
Eu2 O71 C71 . . . 130.8(2) ?
O71 C71 C72 . . . 121.1(3) ?
O71 C71 C76 . . . 118.8(4) ?
C72 C71 C76 . . . 120.1(4) ?
C71 C72 C73 . . . 119.0(4) ?
C71 C72 C7 . . . 122.7(4) ?
C73 C72 C7 . . . 118.2(4) ?
C72 C73 C74 . . . 121.1(5) ?
C72 C73 H73 . . . 117(3) ?
C74 C73 H73 . . . 122(3) ?
C73 C74 C75 . . . 119.1(5) ?
C73 C74 H74 . . . 117(3) ?
C75 C74 H74 . . . 124(3) ?
C74 C75 C76 . . . 122.1(5) ?
C74 C75 H75 . . . 121(3) ?
C76 C75 H75 . . . 117(3) ?
C71 C76 C75 . . . 118.6(5) ?
C71 C76 C8 . . . 120.8(4) ?
C75 C76 C8 . . . 120.5(4) ?
C66 C7 C72 . . . 114.4(3) ?
C66 C7 H7a . . . 115(2) ?
C66 C7 H7b . . . 109(3) ?
C72 C7 H7a . . . 107(2) ?
C72 C7 H7b . . . 111(3) ?
H7a C7 H7b . . . 100(4) ?
Eu1 O81 C81 . . . 133.3(3) ?
Eu1 O81 H11 . . . 76(4) ?
C81 O81 H11 . . . 113(4) ?
O81 C81 C82 . . . 120.3(4) ?
O81 C81 C86 . . . 120.6(4) ?
C82 C81 C86 . . . 119.1(4) ?
C81 C82 C83 . . . 119.8(4) ?
C81 C82 C8 . . . 119.4(4) ?
C83 C82 C8 . . . 120.7(4) ?
C82 C83 C84 . . . 121.7(5) ?
C82 C83 H83 . . . 118(3) ?
C84 C83 H83 . . . 120(3) ?
C83 C84 C85 . . . 118.1(5) ?
C83 C84 H84 . . . 124(3) ?
C85 C84 H84 . . . 118(3) ?
C84 C85 C86 . . . 122.6(6) ?
C84 C85 H85 . . . 122(4) ?
C86 C85 H85 . . . 115(4) ?
C1 C86 C81 . . . 121.9(4) ?
C1 C86 C85 . . . 119.5(5) ?
C81 C86 C85 . . . 118.6(5) ?
C76 C8 C82 . . . 116.1(4) ?
C76 C8 H8a . . . 107(3) ?
C76 C8 H8b . . . 116(3) ?
C82 C8 H8a . . . 109(3) ?
C82 C8 H8b . . . 107(3) ?
H8a C8 H8b . . . 100(4) ?
Eu1 O1 Eu2 . . . 91.83(8) ?
Eu1 O1 S1 . . . 135.20(16) ?
Eu2 O1 S1 . . . 126.12(15) ?
O1 S1 C101 . . . 104.9(2) ?
O1 S1 C102 . . . 105.36(18) ?
C101 S1 C102 . . . 98.8(2) ?
S1 C101 H101a . . . 110.6(4) ?
S1 C101 H101b . . . 109.6(4) ?
S1 C101 H101c . . . 110.9(4) ?
H101a C101 H101b . . . 107.8(5) ?
H101a C101 H101c . . . 109.7(5) ?
H101b C101 H101c . . . 108.2(5) ?
S1 C102 H102a . . . 110.0(4) ?
S1 C102 H102b . . . 109.9(4) ?
S1 C102 H102c . . . 109.7(4) ?
H102a C102 H102b . . . 109.3(5) ?
H102a C102 H102c . . . 109.0(5) ?
H102b C102 H102c . . . 108.8(5) ?
Eu1 O2 S2 . . . 131.19(17) ?
O2 S2 C201 . . . 104.0(2) ?
O2 S2 C202 . . . 105.0(2) ?
C201 S2 C202 . . . 97.4(3) ?
S2 C201 H201a . . . 110.9(7) ?
S2 C201 H201b . . . 110.9(6) ?
S2 C201 H201c . . . 110.3(6) ?
H201a C201 H201b . . . 108.9(7) ?
H201a C201 H201c . . . 107.9(7) ?
H201b C201 H201c . . . 107.8(8) ?
S2 C202 H202a . . . 110.1(5) ?
S2 C202 H202b . . . 110.7(5) ?
S2 C202 H202c . . . 111.3(5) ?
H202a C202 H202b . . . 107.4(6) ?
H202a C202 H202c . . . 108.1(6) ?
H202b C202 H202c . . . 109.2(6) ?
Eu1 O3 S3 . . . 163.8(2) ?
Eu1 O3 S3' . . . 155.9(3) ?
S3 O3 S3' . . . 40.2(2) ?
O3 S3 S3' . . . 69.7(3) ?
O3 S3 C301 . . . 105.0(3) ?
O3 S3 C302 . . . 105.2(3) ?
S3' S3 C301 . . . 61.9(5) ?
S3' S3 C302 . . . 63.6(4) ?
C301 S3 C302 . . . 100.3(3) ?
O3 S3' S3 . . . 70.2(3) ?
O3 S3' C301 . . . 115.3(5) ?
O3 S3' C302 . . . 113.8(5) ?
O3 S3' H301a . . . 129.2(4) ?
O3 S3' H302a . . . 130.0(5) ?
S3 S3' C301 . . . 81.7(5) ?
S3 S3' C302 . . . 80.3(4) ?
S3 S3' H301a . . . 117.4(5) ?
S3 S3' H302a . . . 114.5(4) ?
C301 S3' C302 . . . 117.1(5) ?
C301 S3' H301a . . . 35.9(3) ?
C301 S3' H302a . . . 114.6(4) ?
C302 S3' H301a . . . 117.0(4) ?
C302 S3' H302a . . . 34.7(3) ?
H301a S3' H302a . . . 94.5(3) ?
S3 C301 S3' . . . 36.4(3) ?
S3 C301 H301a . . . 110.7(6) ?
S3 C301 H301b . . . 110.9(6) ?
S3 C301 H301c . . . 111.7(6) ?
S3 C301 H301'a . . . 75.1(5) ?
S3 C301 H301'b . . . 129.5(5) ?
S3 C301 H301'c . . . 119.5(5) ?
S3' C301 H301a . . . 74.5(5) ?
S3' C301 H301b . . . 119.8(6) ?
S3' C301 H301c . . . 128.7(6) ?
S3' C301 H301'a . . . 111.2(7) ?
S3' C301 H301'b . . . 110.2(6) ?
S3' C301 H301'c . . . 109.8(6) ?
H301a C301 H301b . . . 106.9(7) ?
H301a C301 H301c . . . 107.9(7) ?
H301a C301 H301'a . . . 165.4(7) ?
H301a C301 H301'b . . . 56.0(4) ?
H301a C301 H301'c . . . 79.9(6) ?
H301b C301 H301c . . . 108.6(7) ?
H301b C301 H301'a . . . 82.3(6) ?
H301b C301 H301'b . . . 119.6(8) ?
H301b C301 H301'c . . . 27.18(17) ?
H301c C301 H301'a . . . 57.9(4) ?
H301c C301 H301'b . . . 51.9(3) ?
H301c C301 H301'c . . . 121.2(8) ?
H301'a C301 H301'b . . . 109.8(7) ?
H301'a C301 H301'c . . . 109.4(7) ?
H301'b C301 H301'c . . . 106.4(7) ?
S3 C302 S3' . . . 36.1(2) ?
S3 C302 H302a . . . 110.3(5) ?
S3 C302 H302b . . . 110.2(5) ?
S3 C302 H302c . . . 110.1(5) ?
S3 C302 H302'a . . . 74.0(4) ?
S3 C302 H302'b . . . 119.0(5) ?
S3 C302 H302'c . . . 128.7(6) ?
S3' C302 H302a . . . 74.7(4) ?
S3' C302 H302b . . . 129.6(6) ?
S3' C302 H302c . . . 117.6(5) ?
S3' C302 H302'a . . . 109.9(5) ?
S3' C302 H302'b . . . 109.7(5) ?
S3' C302 H302'c . . . 110.5(6) ?
H302a C302 H302b . . . 108.9(6) ?
H302a C302 H302c . . . 108.5(7) ?
H302a C302 H302'a . . . 162.9(8) ?
H302a C302 H302'b . . . 83.6(5) ?
H302a C302 H302'c . . . 54.6(4) ?
H302b C302 H302c . . . 108.8(6) ?
H302b C302 H302'a . . . 55.1(4) ?
H302b C302 H302'b . . . 120.7(6) ?
H302b C302 H302'c . . . 54.4(3) ?
H302c C302 H302'a . . . 84.4(5) ?
H302c C302 H302'b . . . 24.94(18) ?
H302c C302 H302'c . . . 121.3(6) ?
H302'a C302 H302'b . . . 109.2(7) ?
H302'a C302 H302'c . . . 109.4(6) ?
H302'b C302 H302'c . . . 108.2(6) ?
Eu2 O4 S4 . . . 138.17(18) ?
O4 S4 C401 . . . 106.0(3) ?
O4 S4 C402 . . . 103.0(3) ?
C401 S4 C402 . . . 98.9(4) ?
S4 C401 H401a . . . 111.5(7) ?
S4 C401 H401b . . . 109.7(5) ?
S4 C401 H401c . . . 110.7(5) ?
H401a C401 H401b . . . 108.1(6) ?
H401a C401 H401c . . . 109.5(6) ?
H401b C401 H401c . . . 107.1(9) ?
S4 C402 H402a . . . 113.2(6) ?
S4 C402 H402b . . . 113.0(6) ?
S4 C402 H402c . . . 111.1(6) ?
H402a C402 H402b . . . 106.9(8) ?
H402a C402 H402c . . . 107.7(8) ?
H402b C402 H402c . . . 104.4(7) ?
Eu2 O5 S5 . . . 151.7(2) ?
Eu2 O5 S5' . . . 165.1(2) ?
S5 O5 S5' . . . 42.6(2) ?
O5 S5 S5' . . . 68.9(2) ?
O5 S5 C501 . . . 104.2(2) ?
O5 S5 C502 . . . 109.2(4) ?
O5 S5 H502'a . . . 131.18(19) ?
S5' S5 C501 . . . 71.6(3) ?
S5' S5 C502 . . . 58.8(5) ?
S5' S5 H502'a . . . 90.0(2) ?
C501 S5 C502 . . . 101.0(4) ?
C501 S5 H502'a . . . 110.06(18) ?
C502 S5 H502'a . . . 31.5(4) ?
O5 S5' S5 . . . 68.4(2) ?
O5 S5' C501 . . . 104.6(3) ?
O5 S5' C502 . . . 122.0(5) ?
O5 S5' H502a . . . 144.4(4) ?
S5 S5' C501 . . . 72.9(3) ?
S5 S5' C502 . . . 80.3(5) ?
S5 S5' H502a . . . 120.6(3) ?
C501 S5' C502 . . . 111.2(5) ?
C501 S5' H502a . . . 111.0(3) ?
C502 S5' H502a . . . 41.7(5) ?
S5 C501 S5' . . . 35.53(19) ?
S5 C501 H501a . . . 110.0(5) ?
S5 C501 H501b . . . 110.3(5) ?
S5 C501 H501c . . . 110.4(5) ?
S5 C501 H501'a . . . 76.0(4) ?
S5 C501 H501'b . . . 131.7(5) ?
S5 C501 H501'c . . . 115.1(4) ?
S5' C501 H501a . . . 75.0(4) ?
S5' C501 H501b . . . 129.3(5) ?
S5' C501 H501c . . . 117.6(5) ?
S5' C501 H501'a . . . 110.4(5) ?
S5' C501 H501'b . . . 109.6(5) ?
S5' C501 H501'c . . . 109.7(5) ?
H501a C501 H501b . . . 108.4(6) ?
H501a C501 H501c . . . 108.5(5) ?
H501a C501 H501'a . . . 172.8(7) ?
H501a C501 H501'b . . . 63.7(4) ?
H501a C501 H501'c . . . 71.8(4) ?
H501b C501 H501c . . . 109.2(6) ?
H501b C501 H501'a . . . 72.2(4) ?
H501b C501 H501'b . . . 117.1(6) ?
H501b C501 H501'c . . . 37.8(2) ?
H501c C501 H501'a . . . 65.1(4) ?
H501c C501 H501'b . . . 45.2(2) ?
H501c C501 H501'c . . . 131.1(7) ?
H501'a C501 H501'b . . . 109.4(6) ?
H501'a C501 H501'c . . . 109.7(5) ?
H501'b C501 H501'c . . . 108.0(6) ?
S5 C502 S5' . . . 40.9(3) ?
S5 C502 H502a . . . 108.8(8) ?
S5 C502 H502b . . . 113.6(9) ?
S5 C502 H502c . . . 112.7(6) ?
S5 C502 H502'a . . . 72.7(6) ?
S5 C502 H502'b . . . 120.8(6) ?
S5 C502 H502'c . . . 129.2(9) ?
S5' C502 H502a . . . 69.1(7) ?
S5' C502 H502b . . . 134.5(10) ?
S5' C502 H502c . . . 113.9(7) ?
S5' C502 H502'a . . . 113.1(8) ?
S5' C502 H502'b . . . 107.9(8) ?
S5' C502 H502'c . . . 106.5(10) ?
H502a C502 H502b . . . 105.5(8) ?
H502a C502 H502c . . . 104.3(10) ?
H502a C502 H502'a . . . 157.7(11) ?
H502a C502 H502'b . . . 85.5(9) ?
H502a C502 H502'c . . . 49.9(6) ?
H502b C502 H502c . . . 111.1(11) ?
H502b C502 H502'a . . . 56.2(6) ?
H502b C502 H502'b . . . 116.9(10) ?
H502b C502 H502'c . . . 55.6(4) ?
H502c C502 H502'a . . . 95.0(12) ?
H502c C502 H502'b . . . 18.9(2) ?
H502c C502 H502'c . . . 117.1(9) ?
H502'a C502 H502'b . . . 113.3(13) ?
H502'a C502 H502'c . . . 111.1(8) ?
H502'b C502 H502'c . . . 104.3(9) ?
O6 S6 C601 . . . 108.0(3) ?
O6 S6 C602 . . . 106.1(3) ?
C601 S6 C602 . . . 97.0(4) ?
S6 C601 H601a . . . 110.4(6) ?
S6 C601 H601b . . . 110.4(6) ?
S6 C601 H601c . . . 110.0(5) ?
H601a C601 H601b . . . 109.0(7) ?
H601a C601 H601c . . . 108.4(7) ?
H601b C601 H601c . . . 108.6(7) ?
S6 C602 H602a . . . 111.4(8) ?
S6 C602 H602b . . . 110.4(6) ?
S6 C602 H602c . . . 111.8(7) ?
H602a C602 H602b . . . 106.9(8) ?
H602a C602 H602c . . . 108.9(8) ?
H602b C602 H602c . . . 107.3(10) ?
S7 O7 S7' . . . 51.5(4) ?
O7 S7 S7' . . . 65.5(5) ?
O7 S7 C701 . . . 104.6(5) ?
O7 S7 C702 . . . 108.0(4) ?
O7 S7 H701'a . . . 130.6(3) ?
S7' S7 C701 . . . 57.1(6) ?
S7' S7 C702 . . . 74.5(6) ?
S7' S7 H701'a . . . 88.4(4) ?
C701 S7 C702 . . . 99.6(5) ?
C701 S7 H701'a . . . 32.2(4) ?
C702 S7 H701'a . . . 103.6(3) ?
O7 S7' S7 . . . 63.0(5) ?
O7 S7' C701 . . . 115.2(7) ?
O7 S7' C702 . . . 100.3(7) ?
O7 S7' H701a . . . 139.5(7) ?
S7 S7' C701 . . . 75.6(6) ?
S7 S7' C702 . . . 63.4(5) ?
S7 S7' H701a . . . 113.5(6) ?
C701 S7' C702 . . . 102.8(6) ?
C701 S7' H701a . . . 38.4(5) ?
C702 S7' H701a . . . 114.0(6) ?
S7 C701 S7' . . . 47.4(5) ?
S7 C701 H701a . . . 111.5(7) ?
S7 C701 H701b . . . 110.8(7) ?
S7 C701 H701c . . . 111.7(9) ?
S7 C701 H701'a . . . 66.0(6) ?
S7 C701 H701'b . . . 137.9(8) ?
S7 C701 H701'c . . . 115.0(7) ?
S7' C701 H701a . . . 64.7(7) ?
S7' C701 H701b . . . 118.1(9) ?
S7' C701 H701c . . . 134.2(9) ?
S7' C701 H701'a . . . 111.8(9) ?
S7' C701 H701'b . . . 110.5(8) ?
S7' C701 H701'c . . . 110.0(9) ?
H701a C701 H701b . . . 107.0(10) ?
H701a C701 H701c . . . 108.3(9) ?
H701a C701 H701'a . . . 157.1(10) ?
H701a C701 H701'b . . . 56.0(6) ?
H701a C701 H701'c . . . 93.0(9) ?
H701b C701 H701c . . . 107.3(9) ?
H701b C701 H701'a . . . 94.7(8) ?
H701b C701 H701'b . . . 111.3(9) ?
H701b C701 H701'c . . . 14.21(13) ?
H701c C701 H701'a . . . 56.4(6) ?
H701c C701 H701'b . . . 53.3(5) ?
H701c C701 H701'c . . . 115.6(9) ?
H701'a C701 H701'b . . . 109.4(9) ?
H701'a C701 H701'c . . . 108.9(9) ?
H701'b C701 H701'c . . . 106.1(10) ?
S7 C702 S7' . . . 42.2(4) ?
S7 C702 H702a . . . 112.4(8) ?
S7 C702 H702b . . . 111.1(7) ?
S7 C702 H702c . . . 111.7(8) ?
S7 C702 H702'a . . . 71.1(6) ?
S7 C702 H702'b . . . 118.7(8) ?
S7 C702 H702'c . . . 133.3(8) ?
S7' C702 H702a . . . 70.9(7) ?
S7' C702 H702b . . . 117.3(9) ?
S7' C702 H702c . . . 134.6(8) ?
S7' C702 H702'a . . . 112.3(8) ?
S7' C702 H702'b . . . 111.4(7) ?
S7' C702 H702'c . . . 110.5(9) ?
H702a C702 H702b . . . 106.7(10) ?
H702a C702 H702c . . . 108.2(8) ?
H702a C702 H702'a . . . 176.2(12) ?
H702a C702 H702'b . . . 70.5(6) ?
H702a C702 H702'c . . . 69.7(7) ?
H702b C702 H702c . . . 106.5(10) ?
H702b C702 H702'a . . . 70.2(6) ?
H702b C702 H702'b . . . 127.0(11) ?
H702b C702 H702'c . . . 37.8(4) ?
H702c C702 H702'a . . . 71.1(8) ?
H702c C702 H702'b . . . 38.9(4) ?
H702c C702 H702'c . . . 111.2(10) ?
H702'a C702 H702'b . . . 109.4(11) ?
H702'a C702 H702'c . . . 107.0(8) ?
H702'b C702 H702'c . . . 106.1(9) ?
O8 S8 C801 . . . 113.9(6) ?
O8 S8 C802 . . . 103.5(5) ?
O8 S8 C802" . . . 115(2) ?
C801 S8 C802 . . . 91.4(7) ?
C801 S8 C802" . . . 100(2) ?
C802 S8 C802" . . . 130(2) ?
S8 C801 H801a . . . 113.9(11) ?
S8 C801 H801b . . . 112.9(11) ?
S8 C801 H801c . . . 110.3(9) ?
H801a C801 H801b . . . 109.3(12) ?
H801a C801 H801c . . . 105.5(13) ?
H801b C801 H801c . . . 104.3(14) ?
S8 C802 C901 . . . 158.2(9) ?
S8 C802 H802a . . . 110.4(10) ?
S8 C802 H802b . . . 110.2(9) ?
S8 C802 H802c . . . 110.6(11) ?
C901 C802 H802a . . . 84.9(11) ?
C901 C802 H802b . . . 48.6(9) ?
C901 C802 H802c . . . 77.2(11) ?
H802a C802 H802b . . . 108.4(13) ?
H802a C802 H802c . . . 108.6(11) ?
H802b C802 H802c . . . 108.6(12) ?
S8 C802" H802"a . . . 107(4) ?
S8 C802" H802"b . . . 119(4) ?
S8 C802" H802"c . . . 106(4) ?
H802"a C802" H802"b . . . 114(5) ?
H802"a C802" H802"c . . . 99(4) ?
H802"b C802" H802"c . . . 110(6) ?
O9 S9 C901 . . . 102.7(14) ?
O9 S9 C902 . . . 110.0(14) ?
O9 S9 C902 . . '3 775' 83.2(14) ?
O9 S9 H902a . . '3 775' 105.1(11) ?
O9 S9 H902b . . '3 775' 88.3(12) ?
C901 S9 C902 . . . 95.5(11) ?
C901 S9 C902 . . '3 775' 94.0(12) ?
C901 S9 H902a . . '3 775' 118.9(9) ?
C901 S9 H902b . . '3 775' 63.5(8) ?
C902 S9 C902 . . '3 775' 27.9(11) ?
C902 S9 H902a . . '3 775' 23.7(8) ?
C902 S9 H902b . . '3 775' 43.3(8) ?
C902 S9 H902a '3 775' . '3 775' 38.9(8) ?
C902 S9 H902b '3 775' . '3 775' 30.5(9) ?
H902a S9 H902b '3 775' . '3 775' 64.2(3) ?
C802 C901 S9 . . . 128.9(14) ?
C802 C901 H901a . . . 64.5(14) ?
C802 C901 H901b . . . 124(2) ?
C802 C901 H901c . . . 47.9(12) ?
S9 C901 H901a . . . 106.8(19) ?
S9 C901 H901b . . . 107(2) ?
S9 C901 H901c . . . 109.8(19) ?
H901a C901 H901b . . . 109(2) ?
H901a C901 H901c . . . 112(3) ?
H901b C901 H901c . . . 111(2) ?
S9 C902 H902a . . . 103.0(15) ?
S9 C902 H902b . . . 115(2) ?
S9 C902 H902c . . . 109(2) ?
S9 C902 S9 . . '3 775' 152.1(16) ?
S9 C902 C902 . . '3 775' 67(2) ?
S9 C902 H902a . . '3 775' 44.0(12) ?
S9 C902 H902b . . '3 775' 56.5(9) ?
H902a C902 H902b . . . 107(3) ?
H902a C902 H902c . . . 100(2) ?
H902a C902 S9 . . '3 775' 54.0(11) ?
H902a C902 C902 . . '3 775' 47(2) ?
H902a C902 H902a . . '3 775' 127(3) ?
H902a C902 H902b . . '3 775' 48.7(10) ?
H902b C902 H902c . . . 120(2) ?
H902b C902 S9 . . '3 775' 65.4(15) ?
H902b C902 C902 . . '3 775' 95(3) ?
H902b C902 H902a . . '3 775' 73(2) ?
H902b C902 H902b . . '3 775' 138(3) ?
H902c C902 S9 . . '3 775' 92.4(16) ?
H902c C902 C902 . . '3 775' 140(3) ?
H902c C902 H902a . . '3 775' 126(3) ?
H902c C902 H902b . . '3 775' 100(2) ?
S9 C902 C902 '3 775' . '3 775' 85(2) ?
S9 C902 H902a '3 775' . '3 775' 134(3) ?
S9 C902 H902b '3 775' . '3 775' 102.8(16) ?
C902 C902 H902a '3 775' . '3 775' 80(3) ?
C902 C902 H902b '3 775' . '3 775' 43(2) ?
H902a C902 H902b '3 775' . '3 775' 95.0(18) ?
S0 O0 O0' . . . 96.0(14) ?
S0 O0 S0' . . . 84.9(11) ?
S0 O0 C002' . . . 106.2(14) ?
S0 O0 H002'a . . . 93.2(12) ?
O0' O0 S0' . . . 68.2(13) ?
O0' O0 C002' . . . 120.2(19) ?
O0' O0 H002'a . . . 149.5(19) ?
S0' O0 C002' . . . 59.9(12) ?
S0' O0 H002'a . . . 83.9(12) ?
C002' O0 H002'a . . . 29.6(9) ?
O0 S0 C001 . . . 109.1(10) ?
O0 S0 C002 . . . 108.1(12) ?
O0 S0 O0' . . . 38.5(8) ?
O0 S0 S0' . . . 48.2(9) ?
O0 S0 H001'a . . . 141.7(9) ?
C001 S0 C002 . . . 103.1(10) ?
C001 S0 O0' . . . 97.9(7) ?
C001 S0 S0' . . . 61.7(6) ?
C001 S0 H001'a . . . 36.5(5) ?
C002 S0 O0' . . . 75.4(10) ?
C002 S0 S0' . . . 109.6(10) ?
C002 S0 H001'a . . . 98.7(9) ?
O0' S0 S0' . . . 45.6(6) ?
O0' S0 H001'a . . . 132.5(5) ?
S0' S0 H001'a . . . 97.5(4) ?
S0 C001 S0' . . . 67.7(7) ?
S0 C001 H001a . . . 112.8(13) ?
S0 C001 H001b . . . 108.5(11) ?
S0 C001 H001c . . . 106.8(12) ?
S0 C001 H001'a . . . 45.1(6) ?
S0 C001 H001'b . . . 117.3(12) ?
S0 C001 H001'c . . . 129.8(12) ?
S0' C001 H001a . . . 53.4(8) ?
S0' C001 H001b . . . 103.5(10) ?
S0' C001 H001c . . . 152.0(12) ?
S0' C001 H001'a . . . 111.8(11) ?
S0' C001 H001'b . . . 115.7(12) ?
S0' C001 H001'c . . . 111.3(11) ?
H001a C001 H001b . . . 113.6(16) ?
H001a C001 H001c . . . 110.5(13) ?
H001a C001 H001'a . . . 153.9(18) ?
H001a C001 H001'b . . . 70.6(10) ?
H001a C001 H001'c . . . 101.4(15) ?
H001b C001 H001c . . . 104.2(14) ?
H001b C001 H001'a . . . 89.7(12) ?
H001b C001 H001'b . . . 127.8(16) ?
H001b C001 H001'c . . . 21.5(3) ?
H001c C001 H001'a . . . 72.3(10) ?
H001c C001 H001'b . . . 40.5(5) ?
H001c C001 H001'c . . . 93.5(12) ?
H001'a C001 H001'b . . . 104.9(13) ?
H001'a C001 H001'c . . . 104.3(14) ?
H001'b C001 H001'c . . . 108.0(14) ?
S0 C002 H002a . . . 95(2) ?
S0 C002 H002b . . . 115(2) ?
S0 C002 H002c . . . 94.5(18) ?
H002a C002 H002b . . . 126(3) ?
H002a C002 H002c . . . 95(2) ?
H002b C002 H002c . . . 124(3) ?
O0 O0' S0 . . . 45.4(11) ?
O0 O0' S0' . . . 62.5(12) ?
S0 O0' S0' . . . 65.7(8) ?
O0 S0' S0 . . . 46.9(9) ?
O0 S0' C001 . . . 96.8(11) ?
O0 S0' O0' . . . 49.4(10) ?
O0 S0' C002' . . . 63.9(13) ?
O0 S0' H001a . . . 121.3(11) ?
S0 S0' C001 . . . 50.6(6) ?
S0 S0' O0' . . . 68.8(8) ?
S0 S0' C002' . . . 86.9(11) ?
S0 S0' H001a . . . 74.5(5) ?
C001 S0' O0' . . . 107.9(10) ?
C001 S0' C002' . . . 104.7(10) ?
C001 S0' H001a . . . 27.5(5) ?
O0' S0' C002' . . . 107.4(12) ?
O0' S0' H001a . . . 112.7(10) ?
C002' S0' H001a . . . 124.8(10) ?
O0 C002' S0' . . . 56.2(11) ?
O0 C002' H002'a . . . 65.1(18) ?
O0 C002' H002'b . . . 149(2) ?
O0 C002' H002'c . . . 96.1(17) ?
S0' C002' H002'a . . . 110(2) ?
S0' C002' H002'b . . . 97.3(17) ?
S0' C002' H002'c . . . 99.1(16) ?
H002'a C002' H002'b . . . 119(2) ?
H002'a C002' H002'c . . . 122(2) ?
H002'b C002' H002'c . . . 104(2) ?
O11 H11 O81 . . . 166(7) ?
O41 H51 O51 . . . 173(7) ?
S3' H301a C301 . . . 69.6(5) ?
S3' H301a H301'b . . . 110.22(18) ?
C301 H301a H301'b . . . 61.8(4) ?
C301 H301b H301'c . . . 77.5(5) ?
C301 H301c H301'a . . . 60.0(5) ?
C301 H301c H301'b . . . 65.1(5) ?
H301'a H301c H301'b . . . 125.163(5) ?
S3' H302a C302 . . . 70.6(4) ?
S3' H302a H302'c . . . 112.65(19) ?
C302 H302a H302'c . . . 62.8(3) ?
C302 H302b H302'a . . . 62.0(4) ?
C302 H302b H302'c . . . 63.1(4) ?
H302'a H302b H302'c . . . 124.943(5) ?
C302 H302c H302'b . . . 77.9(4) ?
C301 H301'a H301c . . . 62.1(4) ?
C301 H301'b H301a . . . 62.2(5) ?
C301 H301'b H301c . . . 62.9(5) ?
H301a H301'b H301c . . . 125.105(2) ?
C301 H301'c H301b . . . 75.3(5) ?
C302 H302'a H302b . . . 62.9(4) ?
C302 H302'b H302c . . . 77.2(4) ?
C302 H302'c H302a . . . 62.6(4) ?
C302 H302'c H302b . . . 62.5(4) ?
H302a H302'c H302b . . . 125.118(3) ?
C501 H501b H501'c . . . 71.5(4) ?
C501 H501c H501'b . . . 68.1(4) ?
S5' H502a C502 . . . 69.1(5) ?
S5' H502a H502'c . . . 116.36(17) ?
C502 H502a H502'c . . . 63.7(4) ?
C502 H502b H502'a . . . 59.1(7) ?
C502 H502b H502'c . . . 65.6(7) ?
H502'a H502b H502'c . . . 123.800(4) ?
C502 H502c H502'b . . . 84.5(8) ?
C501 H501'b H501c . . . 66.8(4) ?
C501 H501'c H501b . . . 70.6(4) ?
S5 H502'a C502 . . . 75.8(5) ?
S5 H502'a H502b . . . 121.40(6) ?
C502 H502'a H502b . . . 64.7(4) ?
C502 H502'b H502c . . . 76.6(8) ?
C502 H502'c H502a . . . 66.3(7) ?
C502 H502'c H502b . . . 58.7(7) ?
H502a H502'c H502b . . . 124.936(4) ?
S7' H701a C701 . . . 76.9(7) ?
S7' H701a H701'b . . . 125.0(4) ?
C701 H701a H701'b . . . 62.5(5) ?
C701 H701b H701'c . . . 83.4(7) ?
C701 H701c H701'a . . . 60.6(6) ?
C701 H701c H701'b . . . 64.1(6) ?
H701'a H701c H701'b . . . 124.153(3) ?
C702 H702b H702'c . . . 71.7(6) ?
C702 H702c H702'b . . . 70.4(5) ?
S7 H701'a C701 . . . 81.8(6) ?
S7 H701'a H701c . . . 128.75(10) ?
C701 H701'a H701c . . . 63.0(5) ?
C701 H701'b H701a . . . 61.6(6) ?
C701 H701'b H701c . . . 62.6(6) ?
H701a H701'b H701c . . . 122.833(5) ?
C701 H701'c H701b . . . 82.4(6) ?
C702 H702'b H702c . . . 70.7(6) ?
C702 H702'c H702b . . . 70.5(5) ?
C902 H902a S9 . . '3 775' 87.0(13) ?
C902 H902a C902 . . '3 775' 53(2) ?
C902 H902a H902b . . '3 775' 76.7(12) ?
S9 H902a C902 '3 775' . '3 775' 112.4(18) ?
S9 H902a H902b '3 775' . '3 775' 163.8(4) ?
C902 H902a H902b '3 775' . '3 775' 57.0(18) ?
C902 H902b S9 . . '3 775' 84.1(16) ?
C902 H902b C902 . . '3 775' 42(2) ?
C902 H902b H902a . . '3 775' 50.4(15) ?
S9 H902b C902 '3 775' . '3 775' 80.1(11) ?
S9 H902b H902a '3 775' . '3 775' 130.8(3) ?
C902 H902b H902a '3 775' . '3 775' 54.5(11) ?
C001 H001a S0' . . . 99.2(10) ?
C001 H001b H001'c . . . 78.8(9) ?
C001 H001c H001'b . . . 66.2(8) ?
S0 H001'a C001 . . . 98.4(9) ?
C001 H001'b H001c . . . 73.3(9) ?
C001 H001'c H001b . . . 79.8(8) ?
O0 H002'a C002' . . . 85.3(18) ?

loop_
_geom_bond_atom_site_label_1
_geom_bond_atom_site_label_2
_geom_bond_site_symmetry_1
_geom_bond_site_symmetry_2
_geom_bond_distance
_geom_bond_publ_flag
Eu1 O21 . . 2.218(3) ?
Eu1 O31 . . 2.383(3) ?
Eu1 O71 . . 2.363(3) ?
Eu1 O81 . . 2.446(3) ?
Eu1 O1 . . 2.545(3) ?
Eu1 O2 . . 2.416(3) ?
Eu1 O3 . . 2.331(3) ?
Eu2 O31 . . 2.367(3) ?
Eu2 O41 . . 2.399(3) ?
Eu2 O61 . . 2.194(3) ?
Eu2 O71 . . 2.371(3) ?
Eu2 O1 . . 2.604(3) ?
Eu2 O4 . . 2.391(3) ?
Eu2 O5 . . 2.342(3) ?
O11 C11 . . 1.362(6) ?
O11 H11 . . 1.30(7) ?
C11 C12 . . 1.417(7) ?
C11 C16 . . 1.391(7) ?
C12 C13 . . 1.390(8) ?
C12 C1 . . 1.514(8) ?
C13 C14 . . 1.380(9) ?
C13 H13 . . .99(5) ?
C14 C15 . . 1.390(7) ?
C14 H14 . . .92(5) ?
C15 C16 . . 1.404(8) ?
C15 H15 . . 1.03(5) ?
C16 C2 . . 1.527(6) ?
C1 C86 . . 1.515(7) ?
C1 H1a . . .96(4) ?
C1 H1b . . .87(4) ?
O21 C21 . . 1.319(5) ?
C21 C22 . . 1.422(6) ?
C21 C26 . . 1.417(6) ?
C22 C23 . . 1.390(7) ?
C22 C2 . . 1.510(7) ?
C23 C24 . . 1.379(8) ?
C23 H23 . . .97(5) ?
C24 C25 . . 1.383(7) ?
C24 H24 . . .89(5) ?
C25 C26 . . 1.393(7) ?
C25 H25 . . .86(5) ?
C26 C3 . . 1.523(6) ?
C2 H2a . . 1.09(5) ?
C2 H2b . . 1.04(4) ?
O31 C31 . . 1.351(5) ?
C31 C32 . . 1.403(6) ?
C31 C36 . . 1.421(5) ?
C32 C33 . . 1.385(7) ?
C32 C3 . . 1.531(5) ?
C33 C34 . . 1.386(6) ?
C33 H33 . . .91(5) ?
C34 C35 . . 1.389(7) ?
C34 H34 . . .93(5) ?
C35 C36 . . 1.388(6) ?
C35 H35 . . .90(4) ?
C36 C4 . . 1.512(6) ?
C3 H3a . . .93(4) ?
C3 H3b . . .98(4) ?
O41 C41 . . 1.334(5) ?
O41 H51 . . 1.34(8) ?
C41 C42 . . 1.406(6) ?
C41 C46 . . 1.423(6) ?
C42 C43 . . 1.398(6) ?
C42 C4 . . 1.507(6) ?
C43 C44 . . 1.387(7) ?
C43 H43 . . .91(5) ?
C44 C45 . . 1.379(7) ?
C44 H44 . . .92(4) ?
C45 C46 . . 1.397(6) ?
C45 H45 . . .97(5) ?
C46 C5 . . 1.504(6) ?
C4 H4a . . .94(4) ?
C4 H4b . . .92(5) ?
O51 C51 . . 1.368(6) ?
O51 H51 . . 1.17(8) ?
C51 C52 . . 1.396(6) ?
C51 C56 . . 1.419(7) ?
C52 C53 . . 1.399(8) ?
C52 C5 . . 1.516(8) ?
C53 C54 . . 1.377(9) ?
C53 H53 . . .91(5) ?
C54 C55 . . 1.389(8) ?
C54 H54 . . 1.06(7) ?
C55 C56 . . 1.389(8) ?
C55 H55 . . 1.06(5) ?
C56 C6 . . 1.512(6) ?
C5 H5a . . .90(4) ?
C5 H5b . . 1.02(5) ?
O61 C61 . . 1.318(6) ?
C61 C62 . . 1.414(7) ?
C61 C66 . . 1.424(6) ?
C62 C63 . . 1.389(8) ?
C62 C6 . . 1.512(6) ?
C63 C64 . . 1.390(8) ?
C63 H63 . . .93(5) ?
C64 C65 . . 1.378(8) ?
C64 H64 . . .99(5) ?
C65 C66 . . 1.399(7) ?
C65 H65 . . 1.02(5) ?
C66 C7 . . 1.512(6) ?
C6 H6a . . .94(6) ?
C6 H6b . . .98(5) ?
O71 C71 . . 1.352(5) ?
C71 C72 . . 1.395(7) ?
C71 C76 . . 1.423(6) ?
C72 C73 . . 1.411(7) ?
C72 C7 . . 1.514(6) ?
C73 C74 . . 1.393(7) ?
C73 H73 . . 1.00(5) ?
C74 C75 . . 1.377(9) ?
C74 H74 . . .94(6) ?
C75 C76 . . 1.393(7) ?
C75 H75 . . .97(4) ?
C76 C8 . . 1.496(7) ?
C7 H7a . . .91(4) ?
C7 H7b . . .94(5) ?
O81 C81 . . 1.351(5) ?
O81 H11 . . 1.17(8) ?
C81 C82 . . 1.404(6) ?
C81 C86 . . 1.406(7) ?
C82 C83 . . 1.392(7) ?
C82 C8 . . 1.516(7) ?
C83 C84 . . 1.380(9) ?
C83 H83 . . .81(5) ?
C84 C85 . . 1.375(8) ?
C84 H84 . . .94(5) ?
C85 C86 . . 1.400(8) ?
C85 H85 . . .82(6) ?
C8 H8a . . .94(5) ?
C8 H8b . . .98(5) ?
O1 S1 . . 1.522(3) ?
S1 C101 . . 1.771(5) ?
S1 C102 . . 1.779(5) ?
C101 H101a . . .951(6) ?
C101 H101b . . .969(6) ?
C101 H101c . . .947(5) ?
C102 H102a . . .950(5) ?
C102 H102b . . .952(4) ?
C102 H102c . . .956(5) ?
O2 S2 . . 1.525(3) ?
S2 C201 . . 1.775(9) ?
S2 C202 . . 1.766(6) ?
C201 H201a . . .953(7) ?
C201 H201b . . .954(7) ?
C201 H201c . . .966(6) ?
C202 H202a . . .970(7) ?
C202 H202b . . .956(6) ?
C202 H202c . . .947(6) ?
O3 S3 . . 1.521(4) ?
O3 S3' . . 1.516(6) ?
S3 S3' . . 1.043(5) ?
S3 C301 . . 1.740(8) ?
S3 C302 . . 1.743(6) ?
S3' C301 . . 1.551(10) ?
S3' C302 . . 1.584(8) ?
S3' H301a . . 1.595(6) ?
S3' H302a . . 1.619(6) ?
C301 H301a . . .970(8) ?
C301 H301b . . .961(6) ?
C301 H301c . . .949(7) ?
C301 H301'a . . .930(8) ?
C301 H301'b . . .967(7) ?
C301 H301'c . . .970(6) ?
C302 H302a . . .955(7) ?
C302 H302b . . .952(6) ?
C302 H302c . . .956(7) ?
C302 H302'a . . .944(7) ?
C302 H302'b . . .959(7) ?
C302 H302'c . . .956(6) ?
O4 S4 . . 1.513(3) ?
S4 C401 . . 1.765(8) ?
S4 C402 . . 1.782(8) ?
C401 H401a . . .944(7) ?
C401 H401b . . .973(8) ?
C401 H401c . . .955(7) ?
C402 H402a . . .964(9) ?
C402 H402b . . .968(8) ?
C402 H402c . . .950(8) ?
O5 S5 . . 1.497(4) ?
O5 S5' . . 1.503(5) ?
S5 S5' . . 1.091(4) ?
S5 C501 . . 1.794(7) ?
S5 C502 . . 1.642(9) ?
S5 H502'a . . 1.6174(16) ?
S5' C501 . . 1.781(8) ?
S5' C502 . . 1.425(10) ?
S5' H502a . . 1.425(4) ?
C501 H501a . . .961(7) ?
C501 H501b . . .952(5) ?
C501 H501c . . .951(5) ?
C501 H501'a . . .940(7) ?
C501 H501'b . . .960(6) ?
C501 H501'c . . .957(5) ?
C502 H502a . . 1.015(13) ?
C502 H502b . . .933(8) ?
C502 H502c . . .948(11) ?
C502 H502'a . . .886(13) ?
C502 H502'b . . .970(10) ?
C502 H502'c . . .994(9) ?
O6 S6 . . 1.517(5) ?
S6 C601 . . 1.766(7) ?
S6 C602 . . 1.790(10) ?
C601 H601a . . .954(7) ?
C601 H601b . . .951(7) ?
C601 H601c . . .960(8) ?
C602 H602a . . .956(8) ?
C602 H602b . . .975(10) ?
C602 H602c . . .951(8) ?
O7 S7 . . 1.500(6) ?
O7 S7' . . 1.532(12) ?
S7 S7' . . 1.317(11) ?
S7 C701 . . 1.733(10) ?
S7 C702 . . 1.753(11) ?
S7 H701'a . . 1.599(2) ?
S7' C701 . . 1.502(13) ?
S7' C702 . . 1.890(15) ?
S7' H701a . . 1.395(11) ?
C701 H701a . . .959(11) ?
C701 H701b . . .971(9) ?
C701 H701c . . .955(10) ?
C701 H701'a . . .934(11) ?
C701 H701'b . . .967(9) ?
C701 H701'c . . .973(9) ?
C702 H702a . . .956(9) ?
C702 H702b . . .978(9) ?
C702 H702c . . .959(11) ?
C702 H702'a . . .945(9) ?
C702 H702'b . . .956(9) ?
C702 H702'c . . .985(10) ?
O8 S8 . . 1.444(5) ?
S8 C801 . . 1.628(12) ?
S8 C802 . . 1.945(15) ?
S8 C802" . . 1.46(5) ?
C801 H801a . . .943(15) ?
C801 H801b . . .959(12) ?
C801 H801c . . 1.005(17) ?
C802 C901 . . 1.98(3) ?
C802 H802a . . .957(13) ?
C802 H802b . . .956(12) ?
C802 H802c . . .954(11) ?
C802" H802"a . . 1.00(5) ?
C802" H802"b . . .85(5) ?
C802" H802"c . . 1.04(5) ?
O9 S9 . . 1.34(3) ?
S9 C901 . . 1.78(3) ?
S9 C902 . . 1.84(2) ?
S9 C902 . '3 775' 1.70(3) ?
S9 H902a . '3 775' 1.382(7) ?
S9 H902b . '3 775' 1.559(8) ?
C901 H901a . . .95(2) ?
C901 H901b . . .95(2) ?
C901 H901c . . .92(3) ?
C902 H902a . . 1.07(3) ?
C902 H902b . . .87(3) ?
C902 H902c . . .95(3) ?
C902 C902 . '3 775' .87(3) ?
C902 H902a . '3 775' .80(2) ?
C902 H902b . '3 775' 1.28(2) ?
O0 S0 . . 1.46(2) ?
O0 O0' . . 1.28(2) ?
O0 S0' . . 1.49(2) ?
O0 C002' . . 1.61(3) ?
O0 H002'a . . 1.47(2) ?
S0 C001 . . 1.666(16) ?
S0 C002 . . 1.59(3) ?
S0 O0' . . 2.040(18) ?
S0 S0' . . 1.994(13) ?
S0 H001'a . . 1.193(4) ?
C001 S0' . . 1.898(18) ?
C001 H001a . . .887(15) ?
C001 H001b . . .966(14) ?
C001 H001c . . .999(13) ?
C001 H001'a . . 1.001(16) ?
C001 H001'b . . .955(12) ?
C001 H001'c . . .963(15) ?
C002 H002a . . 1.05(3) ?
C002 H002b . . .69(3) ?
C002 H002c . . 1.06(2) ?
O0' S0' . . 1.56(2) ?
S0' C002' . . 1.55(2) ?
S0' H001a . . 1.543(11) ?
C002' H002'a . . .80(2) ?
C002' H002'b . . .99(2) ?
C002' H002'c . . .97(2) ?
H301a H301'b . . .90948(7) ?
H301b H301'c . . .45398(5) ?
H301c H301'a . . .90883(7) ?
H301c H301'b . . .83853(9) ?
H302a H302'c . . .87632(7) ?
H302b H302'a . . .87715(6) ?
H302b H302'c . . .87212(10) ?
H302c H302'b . . .41363(5) ?
H501b H501'c . . .61886(5) ?
H501c H501'b . . .73455(8) ?
H502a H502'c . . .84835(6) ?
H502b H502'a . . .85735(6) ?
H502b H502'c . . .90096(9) ?
H502c H502'b . . .31570(3) ?
H701a H701'b . . .90405(7) ?
H701b H701'c . . .24055(2) ?
H701c H701'a . . .89295(6) ?
H701c H701'b . . .86265(6) ?
H702b H702'c . . .63539(5) ?
H702c H702'b . . .63795(5) ?
H902a H902b . '3 775' .99017(7) ?
H001b H001'c . . .35916(3) ?
H001c H001'b . . .67708(5) ?

loop_
_geom_contact_atom_site_label_1
_geom_contact_atom_site_label_2
_geom_contact_distance
_geom_contact_site_symmetry_1
_geom_contact_site_symmetry_2
_geom_contact_publ_flag
Eu1 Eu2 3.6991(4) . . ?
Eu1 O11 2.774(3) . . ?
Eu1 C21 3.314(4) . . ?
Eu1 C31 3.445(4) . . ?
Eu1 C71 3.347(4) . . ?
Eu1 C81 3.513(4) . . ?
Eu1 S1 3.7804(11) . . ?
Eu1 S2 3.6075(12) . . ?
Eu1 S3 3.8160(16) . . ?
Eu1 S3' 3.766(5) . . ?
Eu1 H11 2.45(8) . . ?
Eu1 H8b 3.25(4) . . ?
Eu2 C31 3.331(4) . . ?
Eu2 C41 3.456(4) . . ?
Eu2 C4 3.652(4) . . ?
Eu2 O51 2.947(3) . . ?
Eu2 C61 3.364(5) . . ?
Eu2 C71 3.411(4) . . ?
Eu2 S1 3.7110(10) . . ?
Eu2 S4 3.6597(12) . . ?
Eu2 S5 3.7290(17) . . ?
Eu2 S5' 3.814(4) . . ?
Eu2 H4b 3.01(4) . . ?
Eu2 H51 2.45(8) . . ?
O11 C12 2.402(6) . . ?
O11 C16 2.373(6) . . ?
O11 C1 2.871(6) . . ?
O11 C2 2.851(6) . . ?
O11 O81 2.445(4) . . ?
O11 O2 2.914(5) . . ?
O11 S2 2.916(4) . . ?
O11 S3 3.803(4) . . ?
O11 H1b 2.67(4) . . ?
O11 H2a 2.44(5) . . ?
C11 C13 2.406(7) . . ?
C11 C14 2.779(8) . . ?
C11 C15 2.404(8) . . ?
C11 C1 2.551(7) . . ?
C11 C2 2.545(7) . . ?
C11 S3 3.383(5) . . ?
C11 H11 2.20(8) . . ?
C11 H2a 2.65(5) . . ?
C12 C14 2.418(9) . . ?
C12 C15 2.800(8) . . ?
C12 C16 2.446(7) . . ?
C12 C86 2.592(8) . . ?
C12 S3 3.498(5) . . ?
C12 H11 2.63(8) . . ?
C12 H13 2.03(6) . . ?
C12 H1a 2.02(5) . . ?
C12 H1b 2.03(5) . . ?
C13 C15 2.397(8) . . ?
C13 C16 2.791(7) . . ?
C13 C1 2.529(9) . . ?
C13 S3 3.855(5) . . ?
C13 H14 2.02(5) . . ?
C13 H1a 2.57(5) . . ?
C14 C16 2.427(7) . . ?
C14 H13 2.08(5) . . ?
C14 H15 2.08(4) . . ?
C15 C2 2.538(7) . . ?
C15 H14 2.01(4) . . ?
C15 H2b 2.66(4) . . ?
C16 C22 2.540(6) . . ?
C16 S3 3.714(5) . . ?
C16 S7 3.978(5) . . ?
C16 H15 2.13(5) . . ?
C16 H2a 2.15(5) . . ?
C16 H2b 2.05(4) . . ?
C1 O81 2.899(6) . . ?
C1 C81 2.555(7) . . ?
C1 C85 2.519(8) . . ?
C1 S0' 3.651(14) . . ?
C1 H11 2.46(7) . . ?
C1 H13 2.64(6) . . ?
C1 H85 2.57(5) . . ?
O21 C22 2.382(6) . . ?
O21 C26 2.381(5) . . ?
O21 C2 2.860(6) . . ?
O21 C3 2.868(5) . . ?
O21 S1 3.425(3) . . ?
O21 H2a 2.54(5) . . ?
O21 H3a 2.41(4) . . ?
O21 H102a 2.504(3) . . ?
C21 C23 2.431(7) . . ?
C21 C24 2.819(7) . . ?
C21 C25 2.427(7) . . ?
C21 C2 2.542(6) . . ?
C21 C3 2.548(6) . . ?
C21 S3' 3.989(7) . . ?
C21 H3a 2.51(4) . . ?
C22 C24 2.419(7) . . ?
C22 C25 2.779(7) . . ?
C22 C26 2.438(6) . . ?
C22 H23 2.02(5) . . ?
C22 H2a 2.17(5) . . ?
C22 H2b 2.16(4) . . ?
C23 C25 2.379(7) . . ?
C23 C26 2.784(7) . . ?
C23 C2 2.514(7) . . ?
C23 H24 1.98(5) . . ?
C24 C26 2.425(7) . . ?
C24 H23 2.05(4) . . ?
C24 H25 1.95(5) . . ?
C25 C3 2.530(7) . . ?
C25 S7 3.941(5) . '2 645' ?
C25 H24 2.00(5) . . ?
C25 H3b 2.69(4) . . ?
C26 C32 2.552(6) . . ?
C26 H25 1.97(5) . . ?
C26 H3a 1.96(4) . . ?
C26 H3b 2.09(4) . . ?
C2 S7 3.985(5) . . ?
C2 H23 2.63(5) . . ?
O31 C32 2.406(5) . . ?
O31 C36 2.393(5) . . ?
O31 C3 2.896(5) . . ?
O31 C4 2.859(5) . . ?
O31 O71 2.750(4) . . ?
O31 O1 2.764(4) . . ?
O31 S1 3.919(3) . . ?
O31 O3 2.934(4) . . ?
O31 S3' 3.607(6) . . ?
O31 H3a 2.53(4) . . ?
O31 H4b 2.46(4) . . ?
C31 C33 2.413(7) . . ?
C31 C34 2.808(6) . . ?
C31 C35 2.426(6) . . ?
C31 C3 2.548(5) . . ?
C31 C4 2.549(6) . . ?
C31 S3' 3.181(6) . . ?
C31 H3a 2.63(3) . . ?
C31 H4b 2.61(4) . . ?
C32 C34 2.418(6) . . ?
C32 C35 2.782(6) . . ?
C32 C36 2.431(6) . . ?
C32 S3' 3.514(6) . . ?
C32 H33 1.99(5) . . ?
C32 H3a 2.07(4) . . ?
C32 H3b 2.04(4) . . ?
C33 C35 2.390(6) . . ?
C33 C36 2.780(6) . . ?
C33 C3 2.522(6) . . ?
C33 S3' 3.863(7) . . ?
C33 H34 2.03(4) . . ?
C33 H3b 2.65(4) . . ?
C34 C36 2.420(7) . . ?
C34 S3' 3.922(7) . . ?
C34 H33 2.00(5) . . ?
C34 H35 2.00(4) . . ?
C35 C4 2.509(7) . . ?
C35 S3' 3.637(7) . . ?
C35 H34 2.02(5) . . ?
C36 C42 2.546(6) . . ?
C36 S3' 3.282(7) . . ?
C36 H35 1.98(4) . . ?
C36 H4a 2.07(4) . . ?
C36 H4b 2.04(5) . . ?
C3 H25 2.64(5) . . ?
C3 H33 2.64(5) . . ?
O41 C42 2.377(5) . . ?
O41 C46 2.401(5) . . ?
O41 C4 2.826(5) . . ?
O41 O51 2.506(5) . . ?
O41 C5 2.890(5) . . ?
O41 S4 3.562(3) . . ?
O41 O5 2.911(4) . . ?
O41 S5 3.789(4) . . ?
O41 H5a 2.57(4) . . ?
O41 H601a 2.655(3) . 4 ?
C41 C43 2.433(6) . . ?
C41 C44 2.823(6) . . ?
C41 C45 2.430(6) . . ?
C41 C4 2.516(6) . . ?
C41 C5 2.547(6) . . ?
C41 S5 3.630(5) . . ?
C41 S5' 3.891(6) . . ?
C41 H4b 2.70(5) . . ?
C41 H51 2.33(7) . . ?
C41 H5a 2.59(4) . . ?
C42 C44 2.424(6) . . ?
C42 C45 2.772(6) . . ?
C42 C46 2.431(6) . . ?
C42 S5' 3.953(7) . . ?
C42 H43 1.95(5) . . ?
C42 H4a 1.97(4) . . ?
C42 H4b 1.98(4) . . ?
C43 C45 2.381(7) . . ?
C43 C46 2.793(6) . . ?
C43 C4 2.517(6) . . ?
C43 H44 2.00(4) . . ?
C43 H4a 2.47(4) . . ?
C44 C46 2.430(6) . . ?
C44 S0 3.809(6) . '2 745' ?
C44 H43 2.04(5) . . ?
C44 H45 2.09(5) . . ?
C45 C5 2.513(6) . . ?
C45 H44 2.01(4) . . ?
C45 H5b 2.59(5) . . ?
C46 C52 2.555(7) . . ?
C46 S5 3.809(5) . . ?
C46 H45 1.99(5) . . ?
C46 H5a 1.96(4) . . ?
C46 H5b 2.07(5) . . ?
C4 S3' 3.925(7) . . ?
C4 H35 2.61(4) . . ?
C4 H43 2.57(5) . . ?
O51 C52 2.393(5) . . ?
O51 C56 2.395(6) . . ?
O51 C5 2.872(5) . . ?
O51 C6 2.878(6) . . ?
O51 O4 2.998(4) . . ?
O51 S4 2.963(3) . . ?
O51 S5 3.915(3) . . ?
O51 H5a 2.43(4) . . ?
O51 H6a 2.44(6) . . ?
C51 C53 2.397(7) . . ?
C51 C54 2.771(8) . . ?
C51 C55 2.405(8) . . ?
C51 C5 2.540(7) . . ?
C51 C6 2.566(6) . . ?
C51 S5 3.390(4) . . ?
C51 H51 2.10(8) . . ?
C51 H5a 2.50(4) . . ?
C51 H6a 2.58(5) . . ?
C52 C54 2.419(8) . . ?
C52 C55 2.798(8) . . ?
C52 C56 2.456(7) . . ?
C52 S5 3.498(5) . . ?
C52 H51 2.62(8) . . ?
C52 H53 1.93(5) . . ?
C52 H5a 1.93(4) . . ?
C52 H5b 2.11(5) . . ?
C53 C55 2.396(8) . . ?
C53 C56 2.797(7) . . ?
C53 C5 2.531(8) . . ?
C53 S5 3.693(6) . . ?
C53 S9 3.873(10) . '3 765' ?
C53 H54 2.09(7) . . ?
C53 H5b 2.69(5) . . ?
C54 C56 2.420(7) . . ?
C54 S5 3.818(7) . . ?
C54 S9 3.720(11) . '3 765' ?
C54 H53 2.04(5) . . ?
C54 H55 2.13(5) . . ?
C54 H901b 2.574(6) . '1 545' ?
C55 C6 2.513(7) . . ?
C55 S5 3.785(6) . . ?
C55 H54 2.14(6) . . ?
C55 H6b 2.67(4) . . ?
C56 C62 2.542(6) . . ?
C56 S5 3.590(5) . . ?
C56 H55 2.11(5) . . ?
C56 H6a 2.01(5) . . ?
C56 H6b 2.03(5) . . ?
C5 S6 3.804(6) . 4 ?
C5 H45 2.56(4) . . ?
C5 H51 2.56(8) . . ?
C5 H53 2.56(5) . . ?
O61 C62 2.369(6) . . ?
O61 C66 2.383(6) . . ?
O61 C6 2.829(6) . . ?
O61 C7 2.866(5) . . ?
O61 S1 3.731(3) . . ?
O61 S5 3.937(3) . . ?
O61 H6a 2.56(6) . . ?
O61 H7a 2.61(4) . . ?
O61 H101a 2.595(3) . . ?
C61 C63 2.426(7) . . ?
C61 C64 2.815(8) . . ?
C61 C65 2.428(7) . . ?
C61 C6 2.528(6) . . ?
C61 C7 2.547(6) . . ?
C61 S5 3.939(4) . . ?
C61 H6a 2.67(6) . . ?
C61 H7a 2.70(4) . . ?
C62 C64 2.421(8) . . ?
C62 C65 2.781(7) . . ?
C62 C66 2.445(6) . . ?
C62 H63 1.94(5) . . ?
C62 H6a 2.07(6) . . ?
C62 H6b 2.05(5) . . ?
C63 C65 2.386(7) . . ?
C63 C66 2.796(7) . . ?
C63 C6 2.521(8) . . ?
C63 H64 2.05(5) . . ?
C63 H6b 2.61(5) . . ?
C64 C66 2.429(8) . . ?
C64 H63 2.08(5) . . ?
C64 H65 2.08(5) . . ?
C65 C7 2.533(7) . . ?
C65 H64 2.09(5) . . ?
C65 H7b 2.66(5) . . ?
C66 C72 2.543(6) . . ?
C66 H65 2.09(5) . . ?
C66 H7a 2.07(4) . . ?
C66 H7b 2.02(5) . . ?
C6 H55 2.68(5) . . ?
C6 H63 2.54(5) . . ?
O71 C72 2.393(6) . . ?
O71 C76 2.388(5) . . ?
O71 C7 2.916(5) . . ?
O71 C8 2.842(5) . . ?
O71 O1 2.676(4) . . ?
O71 O5 2.927(4) . . ?
O71 S5' 3.781(5) . . ?
O71 H7a 2.53(4) . . ?
O71 H8b 2.50(4) . . ?
C71 C73 2.418(7) . . ?
C71 C74 2.807(7) . . ?
C71 C75 2.421(6) . . ?
C71 C7 2.555(6) . . ?
C71 C8 2.538(6) . . ?
C71 S5' 3.409(5) . . ?
C71 H7a 2.59(3) . . ?
C71 H8b 2.69(4) . . ?
C72 C74 2.441(7) . . ?
C72 C75 2.790(6) . . ?
C72 C76 2.441(7) . . ?
C72 S5' 3.901(6) . . ?
C72 H73 2.07(5) . . ?
C72 H7a 1.98(3) . . ?
C72 H7b 2.05(4) . . ?
C73 C75 2.387(8) . . ?
C73 C76 2.793(8) . . ?
C73 C7 2.510(6) . . ?
C73 H74 2.00(5) . . ?
C73 H7b 2.69(4) . . ?
C74 C76 2.423(8) . . ?
C74 S0 3.932(7) . . ?
C74 H73 2.09(5) . . ?
C74 H75 2.05(5) . . ?
C75 C8 2.509(8) . . ?
C75 S5' 3.721(7) . . ?
C75 H74 2.06(6) . . ?
C75 H8a 2.68(5) . . ?
C76 C82 2.555(7) . . ?
C76 S5' 3.340(6) . . ?
C76 H75 2.02(5) . . ?
C76 H8a 1.99(5) . . ?
C76 H8b 2.12(5) . . ?
C7 H65 2.69(5) . . ?
C7 H73 2.62(5) . . ?
O81 C82 2.389(5) . . ?
O81 C86 2.395(6) . . ?
O81 C8 2.834(5) . . ?
O81 S2 3.243(3) . . ?
O81 O3 2.924(5) . . ?
O81 S3 3.821(4) . . ?
O81 H1b 2.68(4) . . ?
O81 H001'c 2.586(3) . . ?
C81 C83 2.419(7) . . ?
C81 C84 2.816(7) . . ?
C81 C85 2.413(7) . . ?
C81 C8 2.522(6) . . ?
C81 S3 3.592(5) . . ?
C81 H11 2.10(7) . . ?
C81 H1b 2.63(4) . . ?
C82 C84 2.421(8) . . ?
C82 C85 2.760(8) . . ?
C82 C86 2.422(7) . . ?
C82 H83 1.91(4) . . ?
C82 H8a 2.03(5) . . ?
C82 H8b 2.04(4) . . ?
C83 C85 2.363(8) . . ?
C83 C86 2.780(7) . . ?
C83 C8 2.528(7) . . ?
C83 H84 2.05(5) . . ?
C83 H8a 2.55(5) . . ?
C84 C86 2.435(8) . . ?
C84 H83 1.92(5) . . ?
C84 H85 1.94(6) . . ?
C85 H1a 2.54(4) . . ?
C85 H84 2.00(5) . . ?
C85 H002'b 2.616(7) . . ?
C86 S3 3.675(6) . . ?
C86 S0' 3.845(13) . . ?
C86 H11 2.57(7) . . ?
C86 H1a 2.02(5) . . ?
C86 H1b 1.94(4) . . ?
C86 H85 1.91(6) . . ?
C86 H002'b 2.551(5) . . ?
C8 S5' 3.732(6) . . ?
C8 H75 2.63(5) . . ?
C8 H83 2.62(5) . . ?
O1 C101 2.616(6) . . ?
O1 C102 2.630(5) . . ?
O1 O4 2.950(4) . . ?
S1 S1 4.4528(16) . '3 665' ?
S1 C102 3.809(5) . '3 665' ?
S1 O2 3.819(3) . . ?
S1 O4 3.066(3) . . ?
S1 S4 4.2130(17) . . ?
S1 H3a 3.13(4) . . ?
S1 H101a 2.2862(12) . . ?
S1 H101b 2.2864(12) . . ?
S1 H101c 2.2864(11) . . ?
S1 H102a 3.3666(11) . '3 665' ?
S1 H102a 2.2857(11) . . ?
S1 H102b 2.2859(10) . . ?
S1 H102b 3.4700(12) . '3 665' ?
S1 H102c 2.2857(11) . . ?
S1 H402b 3.5306(11) . . ?
C101 C102 2.696(8) . . ?
O2 C201 2.606(8) . . ?
O2 C202 2.615(6) . . ?
O2 H102c 2.610(3) . . ?
S2 S7' 4.974(11) . . ?
S2 O8 3.490(5) . . ?
S2 S8 4.554(3) . . ?
S2 C001 3.721(14) . . ?
S2 S0' 4.928(11) . . ?
S2 H11 2.90(7) . . ?
S2 H102c 3.6137(12) . . ?
S2 H201a 2.2953(14) . . ?
S2 H201b 2.2957(14) . . ?
S2 H201c 2.2961(14) . . ?
S2 H202a 2.2881(13) . . ?
S2 H202b 2.2867(12) . . ?
S2 H202c 2.2877(12) . . ?
S2 H701'c 3.6339(13) . . ?
S2 H001a 3.4558(12) . . ?
S2 H001c 3.2575(13) . . ?
S2 H001'b 3.0276(13) . . ?
S2 H001'c 3.5452(12) . . ?
C201 C202 2.659(11) . . ?
C201 S3 3.966(7) . '4 564' ?
C202 S7' 3.819(12) . . ?
C202 H201a 2.589(7) . . ?
O3 C301 2.591(8) . . ?
O3 C302 2.597(6) . . ?
S3 H11 3.60(8) . . ?
S3 H201a 3.4010(16) . '4 565' ?
S3 H201c 3.5872(15) . '4 565' ?
S3 H301a 2.2723(16) . . ?
S3 H301b 2.2678(18) . . ?
S3 H301c 2.2684(18) . . ?
S3 H302a 2.2602(15) . . ?
S3 H302b 2.2571(15) . . ?
S3 H302c 2.2582(17) . . ?
S3 H301'a 1.7494(18) . . ?
S3 H301'b 2.4696(17) . . ?
S3 H301'c 2.3725(17) . . ?
S3 H302'a 1.7395(15) . . ?
S3 H302'b 2.3625(17) . . ?
S3 H302'c 2.4572(15) . . ?
S3' O8 3.966(7) . '4 565' ?
S3' S8 4.892(6) . '4 565' ?
S3' H301b 2.194(7) . . ?
S3' H301c 2.268(6) . . ?
S3' H302b 2.310(5) . . ?
S3' H302c 2.197(7) . . ?
S3' H301'a 2.077(7) . . ?
S3' H301'b 2.092(6) . . ?
S3' H301'c 2.090(7) . . ?
S3' H302'a 2.102(5) . . ?
S3' H302'b 2.110(7) . . ?
S3' H302'c 2.117(5) . . ?
C301 C302 2.674(9) . . ?
C301 H302a 2.669(7) . . ?
C302 S9 3.964(10) . '4 565' ?
O4 C401 2.623(7) . . ?
O4 C402 2.584(8) . . ?
O4 H401b 2.668(3) . . ?
S4 O6 3.705(5) . 4 ?
S4 S6 4.238(2) . 4 ?
S4 O7 3.979(6) . '3 665' ?
S4 C801 3.699(12) . '1 545' ?
S4 H51 2.97(7) . . ?
S4 H401a 2.2868(13) . . ?
S4 H401b 2.2850(15) . . ?
S4 H401c 2.2851(14) . . ?
S4 H402a 2.3370(16) . . ?
S4 H402b 2.3370(14) . . ?
S4 H402c 2.3013(14) . . ?
S4 H601a 3.6134(15) . 4 ?
S4 H801b 3.1450(13) . '1 545' ?
S4 H801c 3.4361(13) . '1 545' ?
C401 C402 2.695(13) . . ?
C402 H401a 2.593(9) . . ?
O5 C501 2.604(7) . . ?
O5 C502 2.561(7) . . ?
O5 H501'c 2.687(3) . . ?
S5 H501a 2.3072(17) . . ?
S5 H501b 2.305(2) . . ?
S5 H501c 2.306(2) . . ?
S5 H502a 2.1921(17) . . ?
S5 H502b 2.1899(16) . . ?
S5 H502c 2.1903(19) . . ?
S5 H501'a 1.813(2) . . ?
S5 H501'b 2.5365(18) . . ?
S5 H501'c 2.3648(18) . . ?
S5 H502'b 2.2964(19) . . ?
S5 H502'c 2.3979(16) . . ?
S5' H4b 3.63(5) . . ?
S5' H8a 3.35(5) . . ?
S5' H501a 1.792(4) . . ?
S5' H501b 2.495(5) . . ?
S5' H501c 2.376(5) . . ?
S5' H502b 2.183(4) . . ?
S5' H502c 2.007(4) . . ?
S5' H501'a 2.285(5) . . ?
S5' H501'b 2.289(5) . . ?
S5' H501'c 2.288(5) . . ?
S5' H502'a 1.951(4) . . ?
S5' H502'b 1.955(4) . . ?
S5' H502'c 1.956(4) . . ?
C501 C502 2.653(12) . . ?
C501 H502a 2.650(6) . . ?
O6 C601 2.659(8) . . ?
O6 C602 2.647(10) . . ?
O6 H24 2.63(5) . '3 665' ?
O6 H701'b 2.612(5) . '4 564' ?
S6 S8 4.353(4) . '4 564' ?
S6 C802" 3.23(5) . '4 564' ?
S6 H24 3.46(5) . '3 665' ?
S6 H5a 3.13(4) . '4 554' ?
S6 H601a 2.281(2) . . ?
S6 H601b 2.279(2) . . ?
S6 H601c 2.280(2) . . ?
S6 H602a 2.317(2) . . ?
S6 H602b 2.318(2) . . ?
S6 H602c 2.318(2) . . ?
S6 H701c 3.581(2) . '4 564' ?
S6 H701'b 3.429(2) . '4 564' ?
S6 H801b 3.614(2) . '4 564' ?
S6 H802"a 3.681(2) . '4 564' ?
S6 H802"b 3.090(2) . '4 564' ?
S6 H802"c 2.506(2) . '4 564' ?
C601 C602 2.664(10) . . ?
O7 S7' 3.786(10) . '3 675' ?
O7 C701 2.562(11) . . ?
O7 C702 2.637(11) . . ?
O7 H402c 2.350(6) . '3 665' ?
O7 H702a 2.595(6) . '3 675' ?
S7 S7' 4.185(9) . '3 675' ?
S7 H24 3.59(4) . '2 655' ?
S7 H25 3.42(5) . '2 655' ?
S7 H2b 3.36(4) . . ?
S7 H33 3.62(5) . '2 655' ?
S7 H402c 3.225(3) . '3 665' ?
S7 H701a 2.268(3) . . ?
S7 H701b 2.268(3) . . ?
S7 H701c 2.268(3) . . ?
S7 H702a 3.428(2) . '3 675' ?
S7 H702a 2.294(3) . . ?
S7 H702b 2.294(3) . . ?
S7 H702c 2.288(3) . . ?
S7 H701'b 2.535(3) . . ?
S7 H701'c 2.319(3) . . ?
S7 H702'a 1.701(3) . . ?
S7 H702'b 2.366(3) . . ?
S7 H702'c 2.532(3) . . ?
S7' S7' 3.356(12) . '3 675' ?
S7' C702 3.220(11) . '3 675' ?
S7' S8 4.602(12) . . ?
S7' H202a 3.223(10) . . ?
S7' H202c 3.482(10) . . ?
S7' H701b 2.139(9) . . ?
S7' H701c 2.274(8) . . ?
S7' H702a 1.818(10) . . ?
S7' H702a 2.391(8) . '3 675' ?
S7' H702b 2.495(9) . . ?
S7' H702c 3.299(9) . '3 675' ?
S7' H702c 2.652(11) . . ?
S7' H701'a 2.043(8) . . ?
S7' H701'b 2.051(10) . . ?
S7' H701'c 2.051(10) . . ?
S7' H702'a 2.412(10) . . ?
S7' H702'b 2.409(11) . . ?
S7' H702'b 2.667(9) . '3 675' ?
S7' H702'c 3.352(8) . '3 675' ?
S7' H702'c 2.417(9) . . ?
S7' H801c 3.664(11) . . ?
S7' H802"b 3.564(11) . . ?
C701 C702 2.663(14) . . ?
C701 H802"b 2.674(10) . . ?
C702 H701'a 2.636(10) . . ?
O8 C801 2.576(12) . . ?
O8 C802 2.680(14) . . ?
O8 C802" 2.45(5) . . ?
O8 H201c 2.681(5) . . ?
O8 H202c 2.542(5) . . ?
O8 H802"b 2.658(5) . . ?
S8 S9 4.973(10) . . ?
S8 C901 3.86(3) . . ?
S8 S0 4.665(5) . . ?
S8 O0' 3.526(16) . . ?
S8 S0' 3.756(11) . . ?
S8 H302'c 3.373(3) . '4 564' ?
S8 H701a 3.446(4) . . ?
S8 H701'b 3.581(4) . . ?
S8 H801a 2.186(3) . . ?
S8 H801b 2.187(3) . . ?
S8 H801c 2.190(4) . . ?
S8 H802a 2.449(4) . . ?
S8 H802b 2.447(4) . . ?
S8 H802c 2.449(4) . . ?
S8 H802"a 2.006(3) . . ?
S8 H802"b 2.011(4) . . ?
S8 H802"c 2.009(3) . . ?
S8 H901a 3.642(4) . . ?
S8 H901c 3.241(4) . . ?
S8 H001a 3.481(3) . . ?
S8 H002a 3.112(4) . . ?
S8 H001'b 3.686(3) . . ?
C801 C802 2.57(2) . . ?
C801 C802" 2.37(5) . . ?
C801 H802"b 2.675(13) . . ?
C801 H802"c 2.363(14) . . ?
C802 S9 3.398(16) . . ?
C802 H302'c 2.648(12) . '4 564' ?
C802 H801a 2.642(13) . . ?
C802 H901a 1.793(14) . . ?
C802 H901b 2.636(14) . . ?
C802 H901c 1.529(13) . . ?
C802 H002a 2.459(12) . . ?
C802" S0' 3.12(5) . . ?
C802" H801b 2.62(5) . . ?
C802" H801c 2.51(5) . . ?
O9 S9 3.84(2) . '3 775' ?
O9 C901 2.45(4) . . ?
O9 C902 2.04(3) . '3 775' ?
O9 C902 2.62(3) . . ?
O9 S0 3.81(3) . '3 775' ?
O9 H901a 2.68(3) . . ?
O9 H901b 2.55(3) . . ?
O9 H902a 2.16(2) . '3 775' ?
O9 H902b 2.03(2) . '3 775' ?
O9 H902c 1.69(2) . '3 775' ?
O9 H002c 2.66(2) . '3 775' ?
S9 S9 3.440(11) . '3 775' ?
S9 S0 4.569(10) . '3 775' ?
S9 S0 3.690(10) . . ?
S9 C002 2.18(3) . . ?
S9 O0' 3.83(2) . . ?
S9 S0' 4.948(16) . . ?
S9 H53 3.39(5) . '3 765' ?
S9 H54 2.93(7) . '3 765' ?
S9 H83 3.60(5) . '4 564' ?
S9 H302c 3.598(8) . '4 564' ?
S9 H302'b 3.534(7) . '4 564' ?
S9 H302'c 3.598(8) . '4 564' ?
S9 H802a 3.583(8) . . ?
S9 H802b 2.565(9) . . ?
S9 H802c 3.620(9) . . ?
S9 H901a 2.245(8) . . ?
S9 H901b 2.253(9) . . ?
S9 H901c 2.267(9) . . ?
S9 H902a 2.329(8) . . ?
S9 H902b 2.349(7) . . ?
S9 H902c 2.329(8) . . ?
S9 H902c 1.988(8) . '3 775' ?
S9 H002a 2.595(9) . . ?
S9 H002b 2.032(9) . . ?
S9 H002c 3.018(8) . '3 775' ?
S9 H002c 2.015(9) . . ?
C901 C902 2.55(4) . '3 775' ?
C901 C902 2.68(3) . . ?
C901 C002 2.85(3) . . ?
C901 H802a 2.12(2) . . ?
C901 H802b 1.53(3) . . ?
C901 H802c 2.00(3) . . ?
C901 H902a 2.70(2) . . ?
C901 H902b 1.77(2) . '3 775' ?
C901 H902c 2.69(2) . . ?
C901 H002a 2.55(2) . . ?
C901 H002c 2.61(2) . . ?
C902 S0 3.40(3) . . ?
C902 C002 2.46(4) . . ?
C902 H901b 2.44(3) . '3 775' ?
C902 H902c 1.71(2) . '3 775' ?
C902 H002b 2.68(3) . . ?
C902 H002c 1.56(3) . . ?
C902 H002c 2.28(3) . '3 775' ?
O0 C001 2.55(2) . . ?
O0 C002 2.47(3) . . ?
O0 H001a 2.645(19) . . ?
O0 H002a 2.425(19) . . ?
O0 H002c 2.32(2) . . ?
O0 H001'a 2.51(2) . . ?
O0 H002'b 2.52(2) . . ?
O0 H002'c 1.97(2) . . ?
S0 C002' 2.46(3) . . ?
S0 H43 3.60(5) . '2 755' ?
S0 H44 3.18(4) . '2 755' ?
S0 H54 3.25(7) . '3 765' ?
S0 H802b 3.642(4) . . ?
S0 H902a 3.308(5) . '3 775' ?
S0 H902b 3.570(5) . . ?
S0 H902c 2.898(5) . . ?
S0 H001a 2.170(4) . . ?
S0 H001b 2.175(4) . . ?
S0 H001c 2.176(4) . . ?
S0 H002a 1.974(4) . . ?
S0 H002b 1.982(5) . . ?
S0 H002c 1.978(5) . . ?
S0 H001'b 2.268(4) . . ?
S0 H001'c 2.400(4) . . ?
S0 H002'a 2.128(5) . . ?
S0 H002'b 3.065(5) . . ?
S0 H002'c 3.178(5) . . ?
C001 C002 2.55(3) . . ?
C001 O0' 2.80(2) . . ?
C001 C002' 2.74(3) . . ?
C001 H002a 2.508(15) . . ?
C002 O0' 2.25(3) . . ?
C002 S0' 2.94(3) . . ?
C002 H802b 2.42(2) . . ?
C002 H901c 2.55(2) . . ?
C002 H902a 2.22(3) . '3 775' ?
C002 H902c 2.21(2) . . ?
C002 H001c 2.57(2) . . ?
C002 H001'a 2.13(3) . . ?
C002 H001'b 2.56(3) . . ?
O0' C002' 2.51(3) . . ?
O0' H802"a 2.547(17) . . ?
O0' H902c 2.515(18) . . ?
O0' H001a 2.585(17) . . ?
O0' H002a 1.709(16) . . ?
O0' H002c 2.092(18) . . ?
O0' H002'a 2.648(16) . . ?
O0' H002'c 2.600(16) . . ?
S0' H1a 3.50(5) . . ?
S0' H1b 3.09(5) . . ?
S0' H802"a 2.128(11) . . ?
S0' H802"b 3.617(11) . . ?
S0' H802"c 3.379(11) . . ?
S0' H001b 2.323(11) . . ?
S0' H001c 2.820(12) . . ?
S0' H002a 2.492(13) . . ?
S0' H002b 3.482(13) . . ?
S0' H002c 3.206(13) . . ?
S0' H001'a 2.453(12) . . ?
S0' H001'b 2.468(11) . . ?
S0' H001'c 2.421(11) . . ?
S0' H002'a 1.978(10) . . ?
S0' H002'b 1.947(12) . . ?
S0' H002'c 1.958(11) . . ?
C002' H001b 2.66(2) . . ?
H11 H1b 2.24(9) . . ?
H13 H14 2.38(7) . . ?
H13 H1a 2.34(8) . . ?
H14 H15 2.32(6) . . ?
H1a H1b 1.45(6) . . ?
H1a H85 2.29(7) . . ?
H23 H24 2.32(6) . . ?
H24 H25 2.26(7) . . ?
H24 H702b 2.39(4) . '2 645' ?
H2a H2b 1.64(7) . . ?
H33 H34 2.31(6) . . ?
H34 H35 2.31(7) . . ?
H35 H6b 2.35(6) . 4 ?
H3a H3b 1.55(6) . . ?
H3b H401b 2.19(4) . . ?
H43 H44 2.36(7) . . ?
H43 H4a 2.18(6) . . ?
H44 H75 2.32(6) . '2 745' ?
H45 H5b 2.29(6) . . ?
H4a H4b 1.47(6) . . ?
H4b H8b 2.05(6) . . ?
H51 H5a 2.11(9) . . ?
H53 H5b 2.38(7) . . ?
H54 H902a 2.36(7) . '1 545' ?
H54 H002b 2.34(7) . '3 765' ?
H5a H5b 1.59(6) . . ?
H63 H6b 2.32(7) . . ?
H65 H73 2.32(7) . . ?
H6a H6b 1.53(8) . . ?
H73 H74 2.34(7) . . ?
H7a H7b 1.41(6) . . ?
H7b H201b 2.26(5) . . ?
H83 H84 2.30(7) . . ?
H83 H8a 2.34(7) . . ?
H84 H85 2.26(8) . . ?
H8a H8b 1.47(7) . . ?
H101a H101b 1.55140(17) . . ?
H101a H101c 1.55148(10) . . ?
H101b H101c 1.55147(11) . . ?
H102a H102b 1.55115(13) . . ?
H102a H102c 1.55141(10) . . ?
H102b H102c 1.55162(11) . . ?
H201a H201b 1.55133(10) . . ?
H201a H201c 1.55127(10) . . ?
H201b H201c 1.55134(17) . . ?
H201c H302b 2.27134(16) . '4 564' ?
H201c H001'b 2.37700(16) . . ?
H202a H202b 1.55141(12) . . ?
H202a H202c 1.55144(9) . . ?
H202b H202c 1.55125(15) . . ?
H301a H301b 1.55167(10) . . ?
H301a H301c 1.55159(12) . . ?
H301a H302a 2.3600(2) . . ?
H301a H301'a 1.8850(2) . . ?
H301a H301'c 1.24582(7) . . ?
H301b H301c 1.55155(12) . . ?
H301b H301'a 1.24507(7) . . ?
H301b H301'b 1.66683(11) . . ?
H301c H301'c 1.67230(13) . . ?
H301c H702c 2.33969(14) . '2 645' ?
H302a H302b 1.55172(13) . . ?
H302a H302c 1.55110(11) . . ?
H302a H302'a 1.8787(2) . . ?
H302a H302'b 1.27581(8) . . ?
H302a H802a 2.36562(17) . '4 565' ?
H302b H302c 1.55153(11) . . ?
H302b H302'b 1.66019(11) . . ?
H302c H302'a 1.27711(7) . . ?
H302c H302'c 1.66695(10) . . ?
H301'a H301'b 1.55142(15) . . ?
H301'a H301'c 1.55111(11) . . ?
H301'b H301'c 1.55125(12) . . ?
H301'b H702c 2.23672(15) . '2 645' ?
H302'a H302'b 1.55134(10) . . ?
H302'a H302'c 1.55122(15) . . ?
H302'b H302'c 1.55127(11) . . ?
H302'c H802a 2.19157(19) . '4 565' ?
H302'c H901a 2.36722(16) . '4 565' ?
H401a H401b 1.55141(12) . . ?
H401a H401c 1.55139(11) . . ?
H401b H401c 1.55134(16) . . ?
H402a H402b 1.55170(12) . . ?
H402a H402c 1.54596(11) . . ?
H402b H402c 1.51549(17) . . ?
H501a H501b 1.55129(10) . . ?
H501a H501c 1.55115(10) . . ?
H501a H501'a 1.89720(18) . . ?
H501a H501'b 1.01403(7) . . ?
H501a H501'c 1.12515(7) . . ?
H501b H501c 1.55130(12) . . ?
H501b H501'a 1.11485(8) . . ?
H501b H501'b 1.63110(10) . . ?
H501c H501'a 1.01717(7) . . ?
H501c H501'c 1.73742(13) . . ?
H502a H502b 1.55140(13) . . ?
H502a H502c 1.55147(13) . . ?
H502a H502'a 1.8654(2) . . ?
H502a H502'b 1.34784(9) . . ?
H502b H502c 1.55155(11) . . ?
H502b H502'b 1.62172(10) . . ?
H502c H502'a 1.35228(9) . . ?
H502c H502'c 1.65738(10) . . ?
H501'a H501'b 1.55143(13) . . ?
H501'a H501'c 1.55128(13) . . ?
H501'b H501'b 2.33061(18) . '3 765' ?
H501'b H501'c 1.55134(13) . . ?
H502'a H502'b 1.55154(10) . . ?
H502'a H502'c 1.55119(13) . . ?
H502'b H502'c 1.55145(10) . . ?
H601a H601b 1.55134(9) . . ?
H601a H601c 1.55151(9) . . ?
H601b H601c 1.55151(15) . . ?
H602a H602b 1.55114(10) . . ?
H602a H602c 1.55117(10) . . ?
H602b H602c 1.55105(15) . . ?
H701a H701b 1.55150(13) . . ?
H701a H701c 1.55150(14) . . ?
H701a H701'a 1.85538(13) . . ?
H701a H701'c 1.40237(13) . . ?
H701a H802"b 2.1778(2) . . ?
H701b H701c 1.55161(14) . . ?
H701b H701'a 1.40110(8) . . ?
H701b H701'b 1.60048(17) . . ?
H701c H701'c 1.63171(13) . . ?
H702a H702b 1.55128(14) . . ?
H702a H702c 1.55151(11) . . ?
H702a H702'a 1.90023(14) . . ?
H702a H702'b 1.10450(10) . . ?
H702a H702'c 1.10878(9) . . ?
H702b H702c 1.55143(11) . . ?
H702b H702'a 1.10643(8) . . ?
H702b H702'b 1.73101(11) . . ?
H702c H702'a 1.10713(7) . . ?
H702c H702'c 1.60398(12) . . ?
H701'a H701'b 1.55127(9) . . ?
H701'a H701'c 1.55151(9) . . ?
H701'b H701'c 1.55130(17) . . ?
H701'b H802"b 1.89007(16) . . ?
H702'a H702'b 1.55164(12) . . ?
H702'a H702'c 1.55120(10) . . ?
H702'b H702'c 1.55134(10) . . ?
H801a H801b 1.55132(11) . . ?
H801a H801c 1.55133(11) . . ?
H801b H801c 1.55117(12) . . ?
H801b H802"c 2.20380(15) . . ?
H802a H802b 1.55142(9) . . ?
H802a H802c 1.55131(10) . . ?
H802a H901a 1.52275(12) . . ?
H802a H901c 2.07291(15) . . ?
H802b H802c 1.55126(15) . . ?
H802b H901a 1.54269(11) . . ?
H802b H901c 1.10394(8) . . ?
H802b H002a 1.66969(10) . . ?
H802c H901a 2.11126(15) . . ?
H802c H901b 2.35394(16) . . ?
H802c H901c 1.40923(10) . . ?
H802"a H802"b 1.55127(14) . . ?
H802"a H802"c 1.55132(15) . . ?
H802"a H001a 2.2726(2) . . ?
H802"b H802"c 1.55116(12) . . ?
H901a H901b 1.55133(10) . . ?
H901a H901c 1.55121(14) . . ?
H901b H901c 1.55131(9) . . ?
H901b H902b 1.58359(11) . '3 775' ?
H901c H902b 2.14010(19) . '3 775' ?
H901c H002a 1.99897(18) . . ?
H901c H002c 2.29598(15) . . ?
H902a H902a 1.68221(18) . '3 775' ?
H902a H902b 1.56887(15) . . ?
H902a H902c 1.55645(9) . . ?
H902a H902c 1.56500(11) . '3 775' ?
H902a H002b 2.22738(16) . '3 775' ?
H902a H002c 1.60622(11) . '3 775' ?
H902b H902b 2.01339(13) . '3 775' ?
H902b H902c 1.57945(10) . . ?
H902b H902c 1.72890(14) . '3 775' ?
H902b H002c 2.05417(17) . . ?
H902b H002c 2.24890(15) . '3 775' ?
H902c H002c 1.15919(9) . . ?
H001a H001b 1.55135(12) . . ?
H001a H001c 1.55130(10) . . ?
H001a H001'a 1.83977(13) . . ?
H001a H001'b 1.06612(8) . . ?
H001a H001'c 1.43257(13) . . ?
H001b H001c 1.55139(14) . . ?
H001b H001'a 1.38830(8) . . ?
H001b H001'b 1.72549(11) . . ?
H001c H001'a 1.18063(9) . . ?
H001c H001'c 1.42935(13) . . ?
H002a H002b 1.55136(9) . . ?
H002a H002c 1.55146(14) . . ?
H002a H001'b 2.3822(2) . . ?
H002b H002c 1.55136(11) . . ?
H002b H001'a 2.19695(15) . . ?
H001'a H001'b 1.55120(13) . . ?
H001'a H001'c 1.55135(9) . . ?
H001'b H001'c 1.55122(11) . . ?
H002'a H002'b 1.55154(11) . . ?
H002'a H002'c 1.55137(10) . . ?
H002'b H002'c 1.55134(15) . . ?
